data_7030811
loop_
_publ_author_name
'Komiya, Naruyoshi'
'Okada, Minoru'
'Fukumoto, Kanako'
'Iwata, Shotaro'
'Naota, Takeshi'

_publ_section_title
;
 Solid-state emission enhancement in vaulted
 trans-bis(salicylaldiminato)platinum(ii) crystals with halogen
 functionality.
;
_journal_issue 26
_journal_name_full 'Dalton transactions (Cambridge, England : 2003)'
_journal_page_first 10074
_journal_page_last 10085
_journal_paper_doi 10.1039/c4dt00560k
_journal_volume 43
_journal_year 2014
_chemical_formula_moiety 'C25 H30 Cl2 N2 O2 Pt'
_chemical_formula_sum 'C25 H30 Cl2 N2 O2 Pt'
_chemical_formula_weight 656.52
_space_group_IT_number 61
_symmetry_cell_setting orthorhombic
_symmetry_Int_Tables_number 61
_symmetry_space_group_name_Hall '-P 2ac 2ab'
_symmetry_space_group_name_H-M 'P b c a'
_atom_sites_solution_hydrogens geom
_atom_sites_solution_primary direct
_atom_sites_solution_secondary difmap
_cell_angle_alpha 90.0000
_cell_angle_beta 90.0000
_cell_angle_gamma 90.0000
_cell_formula_units_Z 16
_cell_length_a 14.0659(3)
_cell_length_b 24.2531(5)
_cell_length_c 28.6200(7)
_cell_measurement_reflns_used 128509
_cell_measurement_temperature 113
_cell_measurement_theta_max 27.48
_cell_measurement_theta_min 2.99
_cell_volume 9763.5(4)
_computing_cell_refinement 'RAPID AUTO'
_computing_data_collection 'RAPID AUTO (Rigaku, ????)'
_computing_data_reduction 'RAPID AUTO'
_computing_molecular_graphics 'CrystalStructure 4.0'
_computing_publication_material 'CrystalStructure 4.0 (Rigaku, 2010)'
_computing_structure_refinement 'SHELXL97 (Sheldrick, 2008)'
_computing_structure_solution 'SHELXS97 (Sheldrick, 2008)'
_diffrn_ambient_temperature 113
_diffrn_detector_area_resol_mean 10.000
_diffrn_measured_fraction_theta_full 0.994
_diffrn_measured_fraction_theta_max 0.994
_diffrn_measurement_device_type 'Rigaku R-AXIS RAPID'
_diffrn_measurement_method \w
_diffrn_radiation_type 'Mo K\a'
_diffrn_radiation_wavelength 0.71075
_diffrn_reflns_av_R_equivalents 0.0924
_diffrn_reflns_limit_h_max 17
_diffrn_reflns_limit_h_min -18
_diffrn_reflns_limit_k_max 31
_diffrn_reflns_limit_k_min -31
_diffrn_reflns_limit_l_max 37
_diffrn_reflns_limit_l_min -37
_diffrn_reflns_number 192498
_diffrn_reflns_theta_full 27.48
_diffrn_reflns_theta_max 27.48
_diffrn_standards_number 0
_exptl_absorpt_coefficient_mu 5.969
_exptl_absorpt_correction_T_max 0.551
_exptl_absorpt_correction_T_min 0.269
_exptl_absorpt_correction_type numerical
_exptl_absorpt_process_details 'NUMABS (Rigaku, 1999)'
_exptl_crystal_colour yellow
_exptl_crystal_density_diffrn 1.786
_exptl_crystal_density_method 'not measured'
_exptl_crystal_description platelet
_exptl_crystal_F_000 5152.00
_exptl_crystal_size_max 0.300
_exptl_crystal_size_mid 0.200
_exptl_crystal_size_min 0.100
_refine_diff_density_max 3.650
_refine_diff_density_min -1.720
_refine_ls_extinction_method none
_refine_ls_goodness_of_fit_ref 1.046
_refine_ls_hydrogen_treatment constr
_refine_ls_number_parameters 557
_refine_ls_number_reflns 11136
_refine_ls_number_restraints 1
_refine_ls_R_factor_gt 0.0393
_refine_ls_shift/su_max 0.001
_refine_ls_structure_factor_coef Fsqd
_refine_ls_weighting_details 'w = 1/[\s^2^(Fo^2^)+(0.0445P)^2^+57.5511P] where P=(Fo^2^+2Fc^2^)/3'
_refine_ls_weighting_scheme calc
_refine_ls_wR_factor_ref 0.0993
_reflns_number_gt 9240
_reflns_number_total 11136
_reflns_threshold_expression F^2^>2.0\s(F^2^)
_cod_data_source_file c4dt00560k2.cif
_cod_data_source_block 2b
_cod_depositor_comments 'Adding full bibliography for 7030811--7030817.cif.'
_cod_original_cell_volume 9763.4(4)
_cod_database_code 7030811

loop_
_symmetry_equiv_pos_site_id
_symmetry_equiv_pos_as_xyz
1 +X,+Y,+Z
2 1/2-X,1/2+Y,+Z
3 +X,1/2-Y,1/2+Z
4 1/2-X,-Y,1/2+Z
5 -X,-Y,-Z
6 1/2+X,1/2-Y,-Z
7 -X,1/2+Y,1/2-Z
8 1/2+X,+Y,1/2-Z

loop_
_atom_site_label
_atom_site_type_symbol
_atom_site_fract_x
_atom_site_fract_y
_atom_site_fract_z
_atom_site_U_iso_or_equiv
_atom_site_adp_type
_atom_site_occupancy
_atom_site_symmetry_multiplicity
_atom_site_calc_flag
_atom_site_refinement_flags
Pt(1) Pt 0.262122(15) 0.238363(9) 0.132541(8) 0.02221(7) Uani 1.0 8 d .
Pt(2) Pt 0.428523(15) 0.140711(8) 0.092569(7) 0.02086(6) Uani 1.0 8 d .
Cl(1) Cl 0.27983(11) 0.31413(7) -0.09981(5) 0.0336(4) Uani 1.0 8 d .
Cl(2) Cl 0.40487(13) 0.08011(8) 0.31870(6) 0.0470(5) Uani 1.0 8 d .
Cl(3) Cl 0.02752(12) -0.02090(7) 0.10374(7) 0.0438(5) Uani 1.0 8 d .
Cl(4) Cl 0.68809(13) 0.38011(7) 0.12023(7) 0.0439(4) Uani 1.0 8 d .
O(1) O 0.2293(3) 0.25589(17) 0.06607(14) 0.0274(9) Uani 1.0 8 d .
O(2) O 0.2995(3) 0.21656(17) 0.19726(15) 0.0307(10) Uani 1.0 8 d .
O(3) O 0.3444(3) 0.07494(17) 0.10149(15) 0.0305(10) Uani 1.0 8 d .
O(4) O 0.5069(3) 0.20826(16) 0.08374(14) 0.0252(9) Uani 1.0 8 d .
N(1) N 0.3531(4) 0.30170(19) 0.13689(17) 0.0240(10) Uani 1.0 8 d .
N(2) N 0.1604(4) 0.18044(19) 0.13039(16) 0.0232(10) Uani 1.0 8 d .
N(3) N 0.3822(4) 0.15207(19) 0.02699(16) 0.0229(10) Uani 1.0 8 d .
N(4) N 0.4844(4) 0.1264(2) 0.15581(16) 0.0258(11) Uani 1.0 8 d .
C(1) C 0.3553(4) 0.3219(3) 0.0533(2) 0.0244(12) Uani 1.0 8 d .
C(2) C 0.2815(4) 0.2865(3) 0.0385(2) 0.0240(12) Uani 1.0 8 d .
C(3) C 0.2595(4) 0.2841(3) -0.0100(2) 0.0256(12) Uani 1.0 8 d .
C(4) C 0.3097(4) 0.3157(3) -0.0409(2) 0.0262(13) Uani 1.0 8 d .
C(5) C 0.3840(5) 0.3513(3) -0.0269(3) 0.0286(13) Uani 1.0 8 d .
C(6) C 0.4043(4) 0.3538(3) 0.0202(2) 0.0265(13) Uani 1.0 8 d .
C(7) C 0.2182(5) 0.1290(3) 0.1973(2) 0.0279(13) Uani 1.0 8 d .
C(8) C 0.2852(5) 0.1672(3) 0.2144(2) 0.0273(13) Uani 1.0 8 d .
C(9) C 0.3411(5) 0.1514(3) 0.2532(3) 0.0315(14) Uani 1.0 8 d .
C(10) C 0.3307(5) 0.0998(3) 0.2725(3) 0.0352(15) Uani 1.0 8 d .
C(11) C 0.2639(5) 0.0619(3) 0.2568(3) 0.0376(16) Uani 1.0 8 d .
C(12) C 0.2076(5) 0.0775(3) 0.2199(3) 0.0352(15) Uani 1.0 8 d .
C(13) C 0.3812(4) 0.3301(3) 0.1014(2) 0.0256(13) Uani 1.0 8 d .
C(14) C 0.1537(5) 0.1407(3) 0.1596(2) 0.0269(13) Uani 1.0 8 d .
C(15) C 0.3842(5) 0.3215(3) 0.1834(3) 0.0306(14) Uani 1.0 8 d .
C(16) C 0.3008(5) 0.3461(3) 0.2105(3) 0.0293(13) Uani 1.0 8 d .
C(17) C 0.2607(5) 0.3990(3) 0.1893(3) 0.0377(16) Uani 1.0 8 d .
C(18) C 0.1720(6) 0.4212(3) 0.2154(3) 0.0453(18) Uani 1.0 8 d .
C(19) C 0.0808(8) 0.3833(5) 0.2122(4) 0.043(3) Uiso 0.6645 8 d .
C(20) C 0.0528(8) 0.3717(4) 0.1645(4) 0.037(3) Uani 0.6645 8 d .
C(21) C -0.0460(6) 0.3448(4) 0.1626(4) 0.058(3) Uani 1.0 8 d .
C(22) C -0.0707(6) 0.2880(4) 0.1792(3) 0.0467(19) Uani 1.0 8 d .
C(23) C 0.0004(6) 0.2427(4) 0.1648(3) 0.0470(19) Uani 1.0 8 d .
C(24) C 0.0225(4) 0.2407(3) 0.1132(2) 0.0282(13) Uani 1.0 8 d .
C(25) C 0.0780(4) 0.1892(3) 0.0985(2) 0.0266(13) Uani 1.0 8 d .
C(26) C 0.2395(4) 0.0950(3) 0.0367(3) 0.0271(13) Uani 1.0 8 d .
C(27) C 0.2638(4) 0.0680(3) 0.0793(2) 0.0250(12) Uani 1.0 8 d .
C(28) C 0.1977(5) 0.0302(3) 0.0982(3) 0.0305(14) Uani 1.0 8 d .
C(29) C 0.1110(5) 0.0227(3) 0.0772(3) 0.0312(14) Uani 1.0 8 d .
C(30) C 0.0855(5) 0.0486(3) 0.0361(3) 0.0333(15) Uani 1.0 8 d .
C(31) C 0.1506(5) 0.0838(3) 0.0163(3) 0.0304(14) Uani 1.0 8 d .
C(32) C 0.5677(4) 0.2144(3) 0.1625(2) 0.0230(12) Uani 1.0 8 d .
C(33) C 0.5522(4) 0.2342(3) 0.1164(2) 0.0245(12) Uani 1.0 8 d .
C(34) C 0.5915(4) 0.2860(3) 0.1045(3) 0.0257(12) Uani 1.0 8 d .
C(35) C 0.6424(5) 0.3157(3) 0.1364(3) 0.0289(13) Uani 1.0 8 d .
C(36) C 0.6587(4) 0.2974(3) 0.1817(3) 0.0299(14) Uani 1.0 8 d .
C(37) C 0.6220(5) 0.2465(3) 0.1940(3) 0.0299(14) Uani 1.0 8 d .
C(38) C 0.3033(4) 0.1307(3) 0.0113(2) 0.0263(13) Uani 1.0 8 d .
C(39) C 0.5374(5) 0.1610(3) 0.1780(2) 0.0261(12) Uani 1.0 8 d .
C(40) C 0.4413(4) 0.1835(3) -0.0064(2) 0.0264(13) Uani 1.0 8 d .
C(41) C 0.5367(5) 0.1551(3) -0.0141(3) 0.0326(14) Uani 1.0 8 d .
C(42) C 0.5295(6) 0.0980(4) -0.0359(3) 0.052(3) Uani 1.0 8 d .
C(43) C 0.6272(6) 0.0712(4) -0.0468(3) 0.058(3) Uani 1.0 8 d .
C(44) C 0.6867(5) 0.0584(3) -0.0037(3) 0.0345(15) Uani 1.0 8 d .
C(45) C 0.6440(8) 0.0221(5) 0.0315(4) 0.083(4) Uani 1.0 8 d .
C(46) C 0.7253(13) 0.0192(8) 0.0686(5) 0.062(5) Uiso 0.5356 8 d .
C(47) C 0.7001(11) 0.0094(6) 0.1145(5) 0.046(4) Uiso 0.5356 8 d .
C(48) C 0.6385(8) 0.0564(5) 0.1302(4) 0.024(3) Uiso 0.5356 8 d .
C(49) C 0.5418(7) 0.0308(3) 0.1458(3) 0.056(3) Uani 1.0 8 d .
C(50) C 0.4788(6) 0.0698(3) 0.1756(3) 0.0410(17) Uani 1.0 8 d .
H(28) H 0.2134 0.0099 0.1255 0.0366 Uiso 1.0 8 calc R
H(30) H 0.0253 0.0423 0.0221 0.0400 Uiso 1.0 8 calc R
H(31) H 0.1349 0.1012 -0.0124 0.0364 Uiso 1.0 8 calc R
H(34) H 0.5825 0.3003 0.0739 0.0308 Uiso 1.0 8 calc R
H(36) H 0.6938 0.3190 0.2034 0.0358 Uiso 1.0 8 calc R
H(37) H 0.6336 0.2327 0.2246 0.0359 Uiso 1.0 8 calc R
H(38) H 0.2862 0.1395 -0.0199 0.0315 Uiso 1.0 8 calc R
H(39) H 0.5589 0.1497 0.2080 0.0313 Uiso 1.0 8 calc R
H(40A) H 0.4521 0.2212 0.0058 0.0317 Uiso 1.0 8 calc R
H(40B) H 0.4074 0.1867 -0.0366 0.0317 Uiso 1.0 8 calc R
H(41A) H 0.5764 0.1787 -0.0345 0.0391 Uiso 1.0 8 calc R
H(41B) H 0.5696 0.1519 0.0164 0.0391 Uiso 1.0 8 calc R
H(42A) H 0.4927 0.1008 -0.0653 0.0621 Uiso 1.0 8 calc R
H(42B) H 0.4939 0.0736 -0.0144 0.0621 Uiso 1.0 8 calc R
H(43A) H 0.6163 0.0365 -0.0642 0.0699 Uiso 1.0 8 calc R
H(43B) H 0.6637 0.0963 -0.0673 0.0699 Uiso 1.0 8 calc R
H(44A) H 0.7470 0.0414 -0.0142 0.0414 Uiso 1.0 8 calc R
H(44B) H 0.7030 0.0938 0.0116 0.0414 Uiso 1.0 8 calc R
H(45A) H 0.6294 -0.0147 0.0185 0.0997 Uiso 0.5356 8 calc R
H(45B) H 0.5853 0.0383 0.0448 0.0997 Uiso 0.5356 8 calc R
H(46A) H 0.7701 -0.0101 0.0588 0.0740 Uiso 0.5356 8 calc R
H(46B) H 0.7605 0.0546 0.0676 0.0740 Uiso 0.5356 8 calc R
H(47A) H 0.7576 0.0069 0.1343 0.0549 Uiso 0.5356 8 calc R
H(47B) H 0.6648 -0.0259 0.1169 0.0549 Uiso 0.5356 8 calc R
H(48A) H 0.6285 0.0828 0.1043 0.0294 Uiso 0.5356 8 calc R
H(48B) H 0.6687 0.0761 0.1566 0.0294 Uiso 0.5356 8 calc R
H(49A) H 0.5058 0.0198 0.1176 0.0673 Uiso 0.5356 8 calc R
H(49B) H 0.5548 -0.0030 0.1641 0.0673 Uiso 0.5356 8 calc R
H(50A) H 0.4121 0.0568 0.1751 0.0492 Uiso 1.0 8 calc R
H(50B) H 0.5011 0.0699 0.2084 0.0492 Uiso 1.0 8 calc R
H(3) H 0.2102 0.2606 -0.0208 0.0307 Uiso 1.0 8 calc R
H(5) H 0.4185 0.3726 -0.0490 0.0344 Uiso 1.0 8 calc R
H(6) H 0.4531 0.3780 0.0306 0.0318 Uiso 1.0 8 calc R
H(9) H 0.3859 0.1765 0.2660 0.0378 Uiso 1.0 8 calc R
H(11) H 0.2573 0.0267 0.2711 0.0451 Uiso 1.0 8 calc R
H(12) H 0.1600 0.0529 0.2091 0.0423 Uiso 1.0 8 calc R
H(13) H 0.4234 0.3598 0.1078 0.0308 Uiso 1.0 8 calc R
H(14) H 0.1010 0.1166 0.1561 0.0322 Uiso 1.0 8 calc R
H(15A) H 0.4344 0.3497 0.1795 0.0367 Uiso 1.0 8 calc R
H(15B) H 0.4115 0.2903 0.2013 0.0367 Uiso 1.0 8 calc R
H(16A) H 0.2493 0.3184 0.2122 0.0352 Uiso 1.0 8 calc R
H(16B) H 0.3218 0.3540 0.2428 0.0352 Uiso 1.0 8 calc R
H(17A) H 0.2436 0.3920 0.1563 0.0452 Uiso 1.0 8 calc R
H(17B) H 0.3108 0.4277 0.1897 0.0452 Uiso 1.0 8 calc R
H(18A) H 0.1560 0.4579 0.2026 0.0543 Uiso 0.5356 8 calc R
H(18B) H 0.1885 0.4261 0.2487 0.0543 Uiso 0.5356 8 calc R
H(19A) H 0.0936 0.3481 0.2284 0.0517 Uiso 0.5356 8 calc R
H(19B) H 0.0275 0.4018 0.2285 0.0517 Uiso 0.5356 8 calc R
H(20A) H 0.1000 0.3468 0.1500 0.0446 Uiso 0.5356 8 calc R
H(20B) H 0.0518 0.4065 0.1464 0.0446 Uiso 0.5356 8 calc R
H(21A) H -0.0891 0.3700 0.1796 0.0694 Uiso 0.5356 8 calc R
H(21B) H -0.0657 0.3462 0.1294 0.0694 Uiso 0.5356 8 calc R
H(22A) H -0.1342 0.2781 0.1668 0.0561 Uiso 1.0 8 calc R
H(22B) H -0.0752 0.2885 0.2137 0.0561 Uiso 1.0 8 calc R
H(23A) H 0.0605 0.2485 0.1821 0.0563 Uiso 1.0 8 calc R
H(23B) H -0.0255 0.2065 0.1744 0.0563 Uiso 1.0 8 calc R
H(24A) H 0.0599 0.2738 0.1047 0.0338 Uiso 1.0 8 calc R
H(24B) H -0.0379 0.2420 0.0955 0.0338 Uiso 1.0 8 calc R
H(25A) H 0.0356 0.1566 0.0996 0.0319 Uiso 1.0 8 calc R
H(25B) H 0.1010 0.1936 0.0660 0.0319 Uiso 1.0 8 calc R

loop_
_atom_site_aniso_label
_atom_site_aniso_U_11
_atom_site_aniso_U_22
_atom_site_aniso_U_33
_atom_site_aniso_U_12
_atom_site_aniso_U_13
_atom_site_aniso_U_23
Pt(1) 0.02018(11) 0.02311(12) 0.02333(11) 0.00092(8) -0.00019(8) -0.00224(8)
Pt(2) 0.02197(11) 0.02032(11) 0.02030(11) 0.00076(8) 0.00038(8) -0.00079(8)
Cl(1) 0.0314(8) 0.0450(9) 0.0245(8) -0.0022(7) -0.0010(6) 0.0018(6)
Cl(2) 0.0466(10) 0.0540(11) 0.0404(10) 0.0031(9) -0.0086(8) 0.0177(8)
Cl(3) 0.0374(9) 0.0336(9) 0.0606(12) -0.0101(7) 0.0140(8) -0.0036(8)
Cl(4) 0.0481(11) 0.0330(9) 0.0506(11) -0.0149(8) -0.0062(8) -0.0001(8)
O(1) 0.025(2) 0.033(3) 0.024(3) -0.0021(18) 0.0000(17) -0.0001(17)
O(2) 0.037(3) 0.028(3) 0.027(3) -0.0038(19) -0.0037(19) 0.0019(18)
O(3) 0.036(3) 0.023(2) 0.032(3) -0.0035(18) -0.0040(19) -0.0003(17)
O(4) 0.029(3) 0.022(2) 0.025(2) -0.0038(17) -0.0035(17) 0.0005(16)
N(1) 0.023(3) 0.023(3) 0.026(3) 0.0002(19) -0.000(2) -0.001(2)
N(2) 0.024(3) 0.024(3) 0.021(3) 0.000(2) 0.0006(19) -0.0050(19)
N(3) 0.025(3) 0.022(3) 0.022(3) 0.0018(19) 0.0016(19) -0.0013(19)
N(4) 0.033(3) 0.025(3) 0.019(3) 0.003(2) 0.003(2) 0.0029(19)
C(1) 0.020(3) 0.022(3) 0.031(4) 0.002(3) 0.003(3) -0.000(3)
C(2) 0.018(3) 0.028(3) 0.027(3) 0.002(3) 0.004(3) 0.004(3)
C(3) 0.020(3) 0.026(3) 0.031(4) 0.000(3) -0.001(3) -0.002(3)
C(4) 0.025(3) 0.029(3) 0.025(3) 0.005(3) -0.001(3) -0.001(3)
C(5) 0.023(3) 0.034(4) 0.029(4) 0.001(3) 0.005(3) -0.002(3)
C(6) 0.019(3) 0.031(4) 0.030(4) -0.001(3) 0.002(3) -0.003(3)
C(7) 0.032(4) 0.026(3) 0.026(3) -0.001(3) 0.002(3) -0.004(3)
C(8) 0.030(3) 0.025(3) 0.027(3) 0.005(3) 0.001(3) -0.003(3)
C(9) 0.030(4) 0.032(4) 0.032(4) 0.000(3) -0.000(3) -0.002(3)
C(10) 0.041(4) 0.039(4) 0.026(4) 0.009(3) 0.000(3) 0.003(3)
C(11) 0.048(4) 0.030(4) 0.034(4) -0.003(3) 0.001(3) 0.002(3)
C(12) 0.036(4) 0.029(4) 0.041(4) -0.003(3) 0.002(3) 0.001(3)
C(13) 0.018(3) 0.028(3) 0.031(4) 0.003(3) 0.002(3) -0.002(3)
C(14) 0.030(4) 0.025(3) 0.025(3) 0.000(3) 0.006(3) -0.004(3)
C(15) 0.028(3) 0.033(4) 0.031(4) -0.000(3) -0.005(3) -0.004(3)
C(16) 0.035(4) 0.025(3) 0.027(4) 0.000(3) -0.005(3) -0.004(3)
C(17) 0.047(4) 0.026(4) 0.040(4) -0.000(3) -0.006(3) 0.003(3)
C(18) 0.056(5) 0.032(4) 0.048(5) 0.011(4) -0.006(4) -0.010(4)
C(20) 0.043(6) 0.033(6) 0.035(6) 0.010(5) 0.002(5) -0.004(4)
C(21) 0.041(5) 0.048(5) 0.085(7) 0.004(4) 0.006(5) -0.023(5)
C(22) 0.045(5) 0.055(5) 0.040(4) 0.016(4) 0.013(4) -0.002(4)
C(23) 0.050(5) 0.059(5) 0.031(4) 0.024(4) 0.011(4) 0.003(4)
C(24) 0.017(3) 0.038(4) 0.030(4) 0.003(3) -0.001(3) 0.005(3)
C(25) 0.025(3) 0.028(3) 0.027(3) -0.001(3) -0.005(3) -0.003(3)
C(26) 0.023(3) 0.025(3) 0.033(4) 0.001(3) 0.003(3) -0.007(3)
C(27) 0.024(3) 0.025(3) 0.026(3) -0.001(3) 0.004(3) -0.008(3)
C(28) 0.037(4) 0.018(3) 0.036(4) -0.003(3) 0.008(3) -0.004(3)
C(29) 0.030(4) 0.018(3) 0.045(4) -0.005(3) 0.008(3) -0.009(3)
C(30) 0.023(3) 0.027(4) 0.051(5) 0.002(3) 0.001(3) -0.010(3)
C(31) 0.026(4) 0.029(4) 0.037(4) 0.004(3) -0.000(3) -0.005(3)
C(32) 0.020(3) 0.026(3) 0.023(3) 0.002(3) 0.003(3) -0.001(3)
C(33) 0.018(3) 0.029(3) 0.026(3) 0.004(3) -0.002(3) -0.006(3)
C(34) 0.019(3) 0.027(3) 0.031(4) -0.001(3) -0.001(3) -0.001(3)
C(35) 0.024(3) 0.029(4) 0.034(4) -0.001(3) -0.000(3) -0.003(3)
C(36) 0.020(3) 0.036(4) 0.034(4) -0.006(3) -0.002(3) -0.011(3)
C(37) 0.024(3) 0.042(4) 0.024(3) 0.001(3) -0.001(3) -0.004(3)
C(38) 0.025(3) 0.029(4) 0.025(3) 0.006(3) -0.001(3) -0.002(3)
C(39) 0.029(3) 0.033(4) 0.016(3) 0.004(3) -0.002(3) -0.001(3)
C(40) 0.024(3) 0.034(4) 0.022(3) -0.001(3) -0.001(3) 0.006(3)
C(41) 0.024(3) 0.048(4) 0.025(4) 0.003(3) 0.002(3) 0.003(3)
C(42) 0.041(4) 0.079(6) 0.036(4) 0.022(4) -0.016(4) -0.030(4)
C(43) 0.046(5) 0.094(7) 0.035(4) 0.034(5) -0.000(4) -0.010(5)
C(44) 0.025(4) 0.030(4) 0.048(4) 0.003(3) -0.006(3) -0.012(3)
C(45) 0.090(8) 0.069(7) 0.090(8) 0.042(6) 0.050(7) 0.034(6)
C(49) 0.093(7) 0.026(4) 0.049(5) 0.014(4) -0.030(5) 0.000(4)
C(50) 0.064(5) 0.032(4) 0.027(4) -0.006(4) -0.012(4) 0.015(3)

loop_
_atom_type_symbol
_atom_type_description
_atom_type_scat_dispersion_real
_atom_type_scat_dispersion_imag
_atom_type_scat_source
C C 0.0033 0.0016
;
International Tables for Crystallography
(1992, Vol. C, Tables 4.2.6.8 and 6.1.1.4)
;
H H 0.0000 0.0000
;
International Tables for Crystallography
(1992, Vol. C, Table 6.1.1.4)
;
Cl Cl 0.1484 0.1585
;
International Tables for Crystallography
(1992, Vol. C, Tables 4.2.6.8 and 6.1.1.4)
;
N N 0.0061 0.0033
;
International Tables for Crystallography
(1992, Vol. C, Tables 4.2.6.8 and 6.1.1.4)
;
O O 0.0106 0.0060
;
International Tables for Crystallography
(1992, Vol. C, Tables 4.2.6.8 and 6.1.1.4)
;
Pt Pt -1.7033 8.3905
;
International Tables for Crystallography
(1992, Vol. C, Tables 4.2.6.8 and 6.1.1.4)
;

loop_
_geom_angle_atom_site_label_1
_geom_angle_atom_site_label_2
_geom_angle_atom_site_label_3
_geom_angle
_geom_angle_publ_flag
O(1) Pt(1) O(2) 176.22(17) yes
O(1) Pt(1) N(1) 92.50(18) yes
O(1) Pt(1) N(2) 87.42(18) yes
O(2) Pt(1) N(1) 88.68(19) yes
O(2) Pt(1) N(2) 91.78(18) yes
N(1) Pt(1) N(2) 174.00(19) yes
O(3) Pt(2) O(4) 177.38(17) yes
O(3) Pt(2) N(3) 92.10(19) yes
O(3) Pt(2) N(4) 88.78(19) yes
O(4) Pt(2) N(3) 87.02(18) yes
O(4) Pt(2) N(4) 92.29(19) yes
N(3) Pt(2) N(4) 175.3(2) yes
Pt(1) O(1) C(2) 124.3(4) yes
Pt(1) O(2) C(8) 123.3(4) yes
Pt(2) O(3) C(27) 123.4(4) yes
Pt(2) O(4) C(33) 125.6(4) yes
Pt(1) N(1) C(13) 123.8(4) yes
Pt(1) N(1) C(15) 119.5(4) yes
C(13) N(1) C(15) 116.4(5) yes
Pt(1) N(2) C(14) 124.0(4) yes
Pt(1) N(2) C(25) 118.3(4) yes
C(14) N(2) C(25) 116.8(5) yes
Pt(2) N(3) C(38) 123.0(4) yes
Pt(2) N(3) C(40) 119.5(4) yes
C(38) N(3) C(40) 117.5(5) yes
Pt(2) N(4) C(39) 124.0(4) yes
Pt(2) N(4) C(50) 118.8(4) yes
C(39) N(4) C(50) 116.4(5) yes
C(2) C(1) C(6) 119.5(6) yes
C(2) C(1) C(13) 123.9(6) yes
C(6) C(1) C(13) 116.5(5) yes
O(1) C(2) C(1) 125.1(6) yes
O(1) C(2) C(3) 116.3(5) yes
C(1) C(2) C(3) 118.5(6) yes
C(2) C(3) C(4) 119.7(6) yes
Cl(1) C(4) C(3) 119.4(5) yes
Cl(1) C(4) C(5) 117.9(5) yes
C(3) C(4) C(5) 122.7(6) yes
C(4) C(5) C(6) 117.2(6) yes
C(1) C(6) C(5) 122.2(6) yes
C(8) C(7) C(12) 119.4(6) yes
C(8) C(7) C(14) 123.6(6) yes
C(12) C(7) C(14) 116.9(6) yes
O(2) C(8) C(7) 125.0(6) yes
O(2) C(8) C(9) 117.2(6) yes
C(7) C(8) C(9) 117.8(6) yes
C(8) C(9) C(10) 120.3(6) yes
Cl(2) C(10) C(9) 119.3(6) yes
Cl(2) C(10) C(11) 117.8(6) yes
C(9) C(10) C(11) 122.9(7) yes
C(10) C(11) C(12) 117.1(7) yes
C(7) C(12) C(11) 122.4(6) yes
N(1) C(13) C(1) 127.0(6) yes
N(2) C(14) C(7) 126.4(6) yes
N(1) C(15) C(16) 110.9(5) yes
C(15) C(16) C(17) 114.3(6) yes
C(16) C(17) C(18) 113.4(6) yes
C(17) C(18) C(19) 115.1(7) yes
C(18) C(19) C(20) 112.9(9) yes
C(19) C(20) C(21) 111.3(9) yes
C(20) C(21) C(22) 126.2(8) yes
C(21) C(22) C(23) 114.8(7) yes
C(22) C(23) C(24) 114.7(6) yes
C(23) C(24) C(25) 113.6(6) yes
N(2) C(25) C(24) 110.2(5) yes
C(27) C(26) C(31) 118.7(6) yes
C(27) C(26) C(38) 123.8(6) yes
C(31) C(26) C(38) 117.4(6) yes
O(3) C(27) C(26) 124.4(6) yes
O(3) C(27) C(28) 117.7(6) yes
C(26) C(27) C(28) 117.9(6) yes
C(27) C(28) C(29) 120.2(6) yes
Cl(3) C(29) C(28) 119.1(5) yes
Cl(3) C(29) C(30) 118.0(5) yes
C(28) C(29) C(30) 122.9(6) yes
C(29) C(30) C(31) 117.5(6) yes
C(26) C(31) C(30) 122.7(6) yes
C(33) C(32) C(37) 119.2(6) yes
C(33) C(32) C(39) 123.1(6) yes
C(37) C(32) C(39) 117.5(6) yes
O(4) C(33) C(32) 125.5(6) yes
O(4) C(33) C(34) 116.8(6) yes
C(32) C(33) C(34) 117.7(6) yes
C(33) C(34) C(35) 120.8(6) yes
Cl(4) C(35) C(34) 119.0(5) yes
Cl(4) C(35) C(36) 118.1(5) yes
C(34) C(35) C(36) 122.8(6) yes
C(35) C(36) C(37) 117.5(6) yes
C(32) C(37) C(36) 122.0(6) yes
N(3) C(38) C(26) 126.5(6) yes
N(4) C(39) C(32) 127.4(6) yes
N(3) C(40) C(41) 110.9(5) yes
C(40) C(41) C(42) 114.3(6) yes
C(41) C(42) C(43) 113.9(7) yes
C(42) C(43) C(44) 114.2(7) yes
C(43) C(44) C(45) 116.9(7) yes
C(44) C(45) C(46) 101.2(9) yes
C(45) C(46) C(47) 117.7(14) yes
C(46) C(47) C(48) 107.6(13) yes
C(47) C(48) C(49) 106.6(9) yes
C(48) C(49) C(50) 114.4(7) yes
N(4) C(50) C(49) 108.9(6) yes
C(2) C(3) H(3) 120.124 no
C(4) C(3) H(3) 120.138 no
C(4) C(5) H(5) 121.383 no
C(6) C(5) H(5) 121.373 no
C(1) C(6) H(6) 118.870 no
C(5) C(6) H(6) 118.885 no
C(8) C(9) H(9) 119.865 no
C(10) C(9) H(9) 119.880 no
C(10) C(11) H(11) 121.442 no
C(12) C(11) H(11) 121.438 no
C(7) C(12) H(12) 118.834 no
C(11) C(12) H(12) 118.797 no
N(1) C(13) H(13) 116.493 no
C(1) C(13) H(13) 116.491 no
N(2) C(14) H(14) 116.803 no
C(7) C(14) H(14) 116.795 no
N(1) C(15) H(15A) 109.475 no
N(1) C(15) H(15B) 109.468 no
C(16) C(15) H(15A) 109.474 no
C(16) C(15) H(15B) 109.452 no
H(15A) C(15) H(15B) 108.054 no
C(15) C(16) H(16A) 108.693 no
C(15) C(16) H(16B) 108.694 no
C(17) C(16) H(16A) 108.700 no
C(17) C(16) H(16B) 108.684 no
H(16A) C(16) H(16B) 107.620 no
C(16) C(17) H(17A) 108.878 no
C(16) C(17) H(17B) 108.895 no
C(18) C(17) H(17A) 108.878 no
C(18) C(17) H(17B) 108.882 no
H(17A) C(17) H(17B) 107.726 no
C(17) C(18) H(18A) 108.492 no
C(17) C(18) H(18B) 108.486 no
C(19) C(18) H(18A) 108.487 no
C(19) C(18) H(18B) 108.502 no
H(18A) C(18) H(18B) 107.501 no
C(18) C(19) H(19A) 109.000 no
C(18) C(19) H(19B) 109.001 no
C(20) C(19) H(19A) 109.010 no
C(20) C(19) H(19B) 109.006 no
H(19A) C(19) H(19B) 107.776 no
C(19) C(20) H(20A) 109.376 no
C(19) C(20) H(20B) 109.377 no
C(21) C(20) H(20A) 109.371 no
C(21) C(20) H(20B) 109.364 no
H(20A) C(20) H(20B) 107.985 no
C(20) C(21) H(21A) 105.787 no
C(20) C(21) H(21B) 105.780 no
C(22) C(21) H(21A) 105.771 no
C(22) C(21) H(21B) 105.782 no
H(21A) C(21) H(21B) 106.180 no
C(21) C(22) H(22A) 108.552 no
C(21) C(22) H(22B) 108.550 no
C(23) C(22) H(22A) 108.559 no
C(23) C(22) H(22B) 108.552 no
H(22A) C(22) H(22B) 107.548 no
C(22) C(23) H(23A) 108.595 no
C(22) C(23) H(23B) 108.581 no
C(24) C(23) H(23A) 108.567 no
C(24) C(23) H(23B) 108.568 no
H(23A) C(23) H(23B) 107.562 no
C(23) C(24) H(24A) 108.853 no
C(23) C(24) H(24B) 108.848 no
C(25) C(24) H(24A) 108.842 no
C(25) C(24) H(24B) 108.843 no
H(24A) C(24) H(24B) 107.695 no
N(2) C(25) H(25A) 109.614 no
N(2) C(25) H(25B) 109.616 no
C(24) C(25) H(25A) 109.629 no
C(24) C(25) H(25B) 109.639 no
H(25A) C(25) H(25B) 108.141 no
C(27) C(28) H(28) 119.902 no
C(29) C(28) H(28) 119.887 no
C(29) C(30) H(30) 121.271 no
C(31) C(30) H(30) 121.267 no
C(26) C(31) H(31) 118.628 no
C(30) C(31) H(31) 118.624 no
C(33) C(34) H(34) 119.615 no
C(35) C(34) H(34) 119.626 no
C(35) C(36) H(36) 121.267 no
C(37) C(36) H(36) 121.265 no
C(32) C(37) H(37) 118.993 no
C(36) C(37) H(37) 118.989 no
N(3) C(38) H(38) 116.767 no
C(26) C(38) H(38) 116.761 no
N(4) C(39) H(39) 116.280 no
C(32) C(39) H(39) 116.298 no
N(3) C(40) H(40A) 109.482 no
N(3) C(40) H(40B) 109.470 no
C(41) C(40) H(40A) 109.462 no
C(41) C(40) H(40B) 109.461 no
H(40A) C(40) H(40B) 108.051 no
C(40) C(41) H(41A) 108.691 no
C(40) C(41) H(41B) 108.691 no
C(42) C(41) H(41A) 108.685 no
C(42) C(41) H(41B) 108.679 no
H(41A) C(41) H(41B) 107.607 no
C(41) C(42) H(42A) 108.780 no
C(41) C(42) H(42B) 108.781 no
C(43) C(42) H(42A) 108.782 no
C(43) C(42) H(42B) 108.777 no
H(42A) C(42) H(42B) 107.661 no
C(42) C(43) H(43A) 108.704 no
C(42) C(43) H(43B) 108.698 no
C(44) C(43) H(43A) 108.691 no
C(44) C(43) H(43B) 108.706 no
H(43A) C(43) H(43B) 107.603 no
C(43) C(44) H(44A) 108.063 no
C(43) C(44) H(44B) 108.046 no
C(45) C(44) H(44A) 108.071 no
C(45) C(44) H(44B) 108.057 no
H(44A) C(44) H(44B) 107.280 no
C(44) C(45) H(45A) 111.537 no
C(44) C(45) H(45B) 111.556 no
C(46) C(45) H(45A) 111.530 no
C(46) C(45) H(45B) 111.546 no
H(45A) C(45) H(45B) 109.352 no
C(45) C(46) H(46A) 107.884 no
C(45) C(46) H(46B) 107.870 no
C(47) C(46) H(46A) 107.869 no
C(47) C(46) H(46B) 107.869 no
H(46A) C(46) H(46B) 107.178 no
C(46) C(47) H(47A) 110.200 no
C(46) C(47) H(47B) 110.190 no
C(48) C(47) H(47A) 110.192 no
C(48) C(47) H(47B) 110.201 no
H(47A) C(47) H(47B) 108.508 no
C(47) C(48) H(48A) 110.393 no
C(47) C(48) H(48B) 110.395 no
C(49) C(48) H(48A) 110.402 no
C(49) C(48) H(48B) 110.397 no
H(48A) C(48) H(48B) 108.606 no
C(48) C(49) H(49A) 108.657 no
C(48) C(49) H(49B) 108.661 no
C(50) C(49) H(49A) 108.652 no
C(50) C(49) H(49B) 108.666 no
H(49A) C(49) H(49B) 107.602 no
N(4) C(50) H(50A) 109.899 no
N(4) C(50) H(50B) 109.914 no
C(49) C(50) H(50A) 109.897 no
C(49) C(50) H(50B) 109.886 no
H(50A) C(50) H(50B) 108.292 no

loop_
_geom_bond_atom_site_label_1
_geom_bond_atom_site_label_2
_geom_bond_distance
_geom_bond_publ_flag
Pt(1) O(1) 2.003(4) yes
Pt(1) O(2) 1.997(5) yes
Pt(1) N(1) 2.003(5) yes
Pt(1) N(2) 2.006(5) yes
Pt(2) O(3) 2.002(5) yes
Pt(2) O(4) 1.990(4) yes
Pt(2) N(3) 2.006(5) yes
Pt(2) N(4) 2.003(5) yes
Cl(1) C(4) 1.737(6) yes
Cl(2) C(10) 1.751(7) yes
Cl(3) C(29) 1.753(7) yes
Cl(4) C(35) 1.751(7) yes
O(1) C(2) 1.309(7) yes
O(2) C(8) 1.309(8) yes
O(3) C(27) 1.311(8) yes
O(4) C(33) 1.295(7) yes
N(1) C(13) 1.289(8) yes
N(1) C(15) 1.480(8) yes
N(2) C(14) 1.279(8) yes
N(2) C(25) 1.490(8) yes
N(3) C(38) 1.304(8) yes
N(3) C(40) 1.478(8) yes
N(4) C(39) 1.288(8) yes
N(4) C(50) 1.487(9) yes
C(1) C(2) 1.413(8) yes
C(1) C(6) 1.405(9) yes
C(1) C(13) 1.439(9) yes
C(2) C(3) 1.422(9) yes
C(3) C(4) 1.368(9) yes
C(4) C(5) 1.413(9) yes
C(5) C(6) 1.379(9) yes
C(7) C(8) 1.410(9) yes
C(7) C(12) 1.414(9) yes
C(7) C(14) 1.436(9) yes
C(8) C(9) 1.413(9) yes
C(9) C(10) 1.375(9) yes
C(10) C(11) 1.388(10) yes
C(11) C(12) 1.375(10) yes
C(15) C(16) 1.529(9) yes
C(16) C(17) 1.526(9) yes
C(17) C(18) 1.550(11) yes
C(18) C(19) 1.579(14) yes
C(19) C(20) 1.447(16) yes
C(20) C(21) 1.536(14) yes
C(21) C(22) 1.497(12) yes
C(22) C(23) 1.540(11) yes
C(23) C(24) 1.509(10) yes
C(24) C(25) 1.531(9) yes
C(26) C(27) 1.425(9) yes
C(26) C(31) 1.406(9) yes
C(26) C(38) 1.443(9) yes
C(27) C(28) 1.414(9) yes
C(28) C(29) 1.371(10) yes
C(29) C(30) 1.380(10) yes
C(30) C(31) 1.375(9) yes
C(32) C(33) 1.421(9) yes
C(32) C(37) 1.415(9) yes
C(32) C(39) 1.435(9) yes
C(33) C(34) 1.414(9) yes
C(34) C(35) 1.367(9) yes
C(35) C(36) 1.389(9) yes
C(36) C(37) 1.383(9) yes
C(40) C(41) 1.524(9) yes
C(41) C(42) 1.522(11) yes
C(42) C(43) 1.551(12) yes
C(43) C(44) 1.522(11) yes
C(44) C(45) 1.467(13) yes
C(45) C(46) 1.561(19) yes
C(46) C(47) 1.38(2) yes
C(47) C(48) 1.502(18) yes
C(48) C(49) 1.560(14) yes
C(49) C(50) 1.551(11) yes
C(3) H(3) 0.950 no
C(5) H(5) 0.950 no
C(6) H(6) 0.950 no
C(9) H(9) 0.950 no
C(11) H(11) 0.950 no
C(12) H(12) 0.950 no
C(13) H(13) 0.950 no
C(14) H(14) 0.950 no
C(15) H(15A) 0.990 no
C(15) H(15B) 0.990 no
C(16) H(16A) 0.990 no
C(16) H(16B) 0.990 no
C(17) H(17A) 0.990 no
C(17) H(17B) 0.990 no
C(18) H(18A) 0.990 no
C(18) H(18B) 0.990 no
C(19) H(19A) 0.990 no
C(19) H(19B) 0.990 no
C(20) H(20A) 0.990 no
C(20) H(20B) 0.990 no
C(21) H(21A) 0.990 no
C(21) H(21B) 0.990 no
C(22) H(22A) 0.990 no
C(22) H(22B) 0.990 no
C(23) H(23A) 0.990 no
C(23) H(23B) 0.990 no
C(24) H(24A) 0.990 no
C(24) H(24B) 0.990 no
C(25) H(25A) 0.990 no
C(25) H(25B) 0.990 no
C(28) H(28) 0.950 no
C(30) H(30) 0.950 no
C(31) H(31) 0.950 no
C(34) H(34) 0.950 no
C(36) H(36) 0.950 no
C(37) H(37) 0.950 no
C(38) H(38) 0.950 no
C(39) H(39) 0.950 no
C(40) H(40A) 0.990 no
C(40) H(40B) 0.990 no
C(41) H(41A) 0.990 no
C(41) H(41B) 0.990 no
C(42) H(42A) 0.990 no
C(42) H(42B) 0.990 no
C(43) H(43A) 0.990 no
C(43) H(43B) 0.990 no
C(44) H(44A) 0.990 no
C(44) H(44B) 0.990 no
C(45) H(45A) 0.990 no
C(45) H(45B) 0.990 no
C(46) H(46A) 0.990 no
C(46) H(46B) 0.990 no
C(47) H(47A) 0.990 no
C(47) H(47B) 0.990 no
C(48) H(48A) 0.990 no
C(48) H(48B) 0.990 no
C(49) H(49A) 0.990 no
C(49) H(49B) 0.990 no
C(50) H(50A) 0.990 no
C(50) H(50B) 0.990 no

loop_
_geom_contact_atom_site_label_1
_geom_contact_atom_site_label_2
_geom_contact_distance
_geom_contact_publ_flag
_geom_contact_site_symmetry_2
Pt(1) C(1) 3.311(6) no .
Pt(1) C(7) 3.294(6) no .
Pt(1) C(16) 3.479(6) no .
Pt(1) C(24) 3.416(6) no .
Pt(2) C(26) 3.296(6) no .
Pt(2) C(32) 3.322(6) no .
Pt(2) C(41) 3.428(7) no .
Pt(2) C(49) 3.460(8) no .
O(1) C(4) 3.572(7) no .
O(1) C(13) 2.972(7) no .
O(1) C(24) 3.227(7) no .
O(1) C(25) 2.830(8) no .
O(2) C(10) 3.584(8) no .
O(2) C(14) 2.958(8) no .
O(2) C(15) 2.837(8) no .
O(2) C(16) 3.165(8) no .
O(3) C(29) 3.587(8) no .
O(3) C(38) 2.971(8) no .
O(3) C(49) 3.235(11) no .
O(3) C(50) 2.843(9) no .
O(4) C(35) 3.564(8) no .
O(4) C(39) 2.962(7) no .
O(4) C(40) 2.804(7) no .
O(4) C(41) 3.110(8) no .
N(1) C(2) 3.014(8) no .
N(1) C(17) 3.084(9) no .
N(2) C(8) 2.994(8) no .
N(2) C(23) 2.883(10) no .
N(3) C(27) 3.027(8) no .
N(3) C(42) 3.042(9) no .
N(4) C(33) 3.003(8) no .
N(4) C(48) 2.850(12) no .
C(1) C(4) 2.776(9) no .
C(2) C(5) 2.837(9) no .
C(3) C(6) 2.784(9) no .
C(7) C(10) 2.765(9) no .
C(8) C(11) 2.843(9) no .
C(9) C(12) 2.764(9) no .
C(13) C(16) 3.342(9) no .
C(13) C(17) 3.462(10) no .
C(14) C(23) 3.285(10) no .
C(14) C(24) 3.324(9) no .
C(16) C(19) 3.223(13) no .
C(17) C(20) 3.082(13) no .
C(19) C(22) 3.283(14) no .
C(20) C(23) 3.214(13) no .
C(20) C(24) 3.527(12) no .
C(21) C(24) 3.049(11) no .
C(26) C(29) 2.772(9) no .
C(27) C(30) 2.835(9) no .
C(28) C(31) 2.760(9) no .
C(32) C(35) 2.775(9) no .
C(33) C(36) 2.843(9) no .
C(34) C(37) 2.769(9) no .
C(38) C(41) 3.414(9) no .
C(38) C(42) 3.546(10) no .
C(39) C(48) 3.212(13) no .
C(39) C(49) 3.288(10) no .
C(41) C(44) 3.168(9) no .
C(42) C(45) 3.115(14) no .
C(44) C(47) 3.590(16) no .
C(45) C(48) 2.945(16) no .
C(45) C(49) 3.579(14) no .
C(46) C(49) 3.410(18) no .
Pt(1) Pt(2) 3.5208(3) no .
Pt(2) Pt(1) 3.5208(3) no .
Cl(1) C(32) 3.549(6) no 6_455
Cl(1) C(33) 3.443(6) no 6_455
Cl(1) C(34) 3.596(6) no 6_455
Cl(4) C(47) 3.511(15) no 2_655
O(1) N(3) 3.495(7) no .
O(1) C(38) 3.573(8) no .
O(2) N(4) 3.598(7) no .
O(3) C(7) 3.519(8) no .
O(3) C(14) 3.537(8) no .
O(4) N(1) 3.482(6) no .
O(4) C(1) 3.590(7) no .
O(4) C(13) 3.481(7) no .
N(1) O(4) 3.482(6) no .
N(1) C(33) 3.296(8) no .
N(1) C(34) 3.500(8) no .
N(2) C(26) 3.568(8) no .
N(2) C(27) 3.419(8) no .
N(3) O(1) 3.495(7) no .
N(3) C(2) 3.569(8) no .
N(4) O(2) 3.598(7) no .
N(4) C(8) 3.410(8) no .
N(4) C(9) 3.492(8) no .
C(1) O(4) 3.590(7) no .
C(2) N(3) 3.569(8) no .
C(2) C(40) 3.597(9) no .
C(3) C(40) 3.536(9) no .
C(3) C(41) 3.531(9) no 6_455
C(5) C(25) 3.551(9) no 6_555
C(7) O(3) 3.519(8) no .
C(8) N(4) 3.410(8) no .
C(9) N(4) 3.492(8) no .
C(9) C(39) 3.509(9) no .
C(9) C(50) 3.550(10) no .
C(10) C(50) 3.545(10) no .
C(13) O(4) 3.481(7) no .
C(13) C(33) 3.373(8) no .
C(13) C(34) 3.148(8) no .
C(14) O(3) 3.537(8) no .
C(14) C(27) 3.286(9) no .
C(14) C(28) 3.266(9) no .
C(25) C(5) 3.551(9) no 6_455
C(26) N(2) 3.568(8) no .
C(27) N(2) 3.419(8) no .
C(27) C(14) 3.286(9) no .
C(28) C(14) 3.266(9) no .
C(32) Cl(1) 3.549(6) no 6_555
C(33) Cl(1) 3.443(6) no 6_555
C(33) N(1) 3.296(8) no .
C(33) C(13) 3.373(8) no .
C(34) Cl(1) 3.596(6) no 6_555
C(34) N(1) 3.500(8) no .
C(34) C(13) 3.148(8) no .
C(38) O(1) 3.573(8) no .
C(39) C(9) 3.509(9) no .
C(40) C(2) 3.597(9) no .
C(40) C(3) 3.536(9) no .
C(41) C(3) 3.531(9) no 6_555
C(47) Cl(4) 3.511(15) no 2_645
C(50) C(9) 3.550(10) no .
C(50) C(10) 3.545(10) no .
Pt(1) H(15B) 3.1421 no .
Pt(1) H(16A) 2.9996 no .
Pt(1) H(20A) 3.5164 no .
Pt(1) H(23A) 3.1804 no .
Pt(1) H(24A) 3.0759 no .
Pt(1) H(25B) 3.1524 no .
Pt(2) H(40A) 3.1746 no .
Pt(2) H(41B) 2.9612 no .
Pt(2) H(42B) 3.5864 no .
Pt(2) H(45B) 3.5910 no .
Pt(2) H(48A) 3.1622 no .
Pt(2) H(49A) 3.2098 no .
Pt(2) H(50A) 3.1276 no .
Cl(1) H(3) 2.7848 no .
Cl(1) H(5) 2.8158 no .
Cl(2) H(9) 2.7949 no .
Cl(2) H(11) 2.8001 no .
Cl(3) H(28) 2.7895 no .
Cl(3) H(30) 2.7947 no .
Cl(4) H(34) 2.7771 no .
Cl(4) H(36) 2.8051 no .
O(1) H(3) 2.5042 no .
O(1) H(24A) 2.6621 no .
O(1) H(25B) 2.3535 no .
O(2) H(9) 2.5074 no .
O(2) H(15B) 2.3862 no .
O(2) H(16A) 2.6042 no .
O(2) H(16B) 3.5924 no .
O(2) H(23A) 3.4777 no .
O(3) H(28) 2.5213 no .
O(3) H(49A) 2.6756 no .
O(3) H(50A) 2.3539 no .
O(4) H(34) 2.4891 no .
O(4) H(40A) 2.3795 no .
O(4) H(41A) 3.5947 no .
O(4) H(41B) 2.5232 no .
O(4) H(48A) 3.5403 no .
N(1) H(16A) 2.6351 no .
N(1) H(16B) 3.3158 no .
N(1) H(17A) 2.7335 no .
N(1) H(17B) 3.4610 no .
N(2) H(23A) 2.6251 no .
N(2) H(23B) 2.9703 no .
N(2) H(24A) 2.7678 no .
N(2) H(24B) 3.3172 no .
N(3) H(41A) 3.3130 no .
N(3) H(41B) 2.6544 no .
N(3) H(42A) 3.3069 no .
N(3) H(42B) 2.7368 no .
N(4) H(48A) 2.7213 no .
N(4) H(48B) 2.8659 no .
N(4) H(49A) 2.8249 no .
N(4) H(49B) 3.3003 no .
C(1) H(3) 3.2983 no .
C(1) H(5) 3.2977 no .
C(2) H(6) 3.2861 no .
C(2) H(13) 3.3283 no .
C(2) H(25B) 3.4848 no .
C(3) H(5) 3.2946 no .
C(4) H(6) 3.2455 no .
C(5) H(3) 3.2931 no .
C(6) H(13) 2.5254 no .
C(7) H(9) 3.2803 no .
C(7) H(11) 3.3041 no .
C(8) H(12) 3.2886 no .
C(8) H(14) 3.3169 no .
C(8) H(15B) 3.4950 no .
C(9) H(11) 3.2840 no .
C(10) H(12) 3.2176 no .
C(11) H(9) 3.2759 no .
C(12) H(14) 2.5457 no .
C(13) H(6) 2.5459 no .
C(13) H(15A) 2.4024 no .
C(13) H(15B) 3.0462 no .
C(13) H(17A) 2.9079 no .
C(14) H(12) 2.5607 no .
C(14) H(23A) 2.9949 no .
C(14) H(23B) 3.0134 no .
C(14) H(25A) 2.4211 no .
C(14) H(25B) 3.0607 no .
C(15) H(13) 2.4181 no .
C(15) H(17A) 2.7265 no .
C(15) H(17B) 2.7823 no .
C(16) H(13) 3.4247 no .
C(16) H(18A) 3.3984 no .
C(16) H(18B) 2.7303 no .
C(16) H(19A) 2.9587 no .
C(16) H(20A) 3.3126 no .
C(17) H(13) 3.4048 no .
C(17) H(15A) 2.7345 no .
C(17) H(15B) 3.4005 no .
C(17) H(19A) 2.8809 no .
C(17) H(19B) 3.4673 no .
C(17) H(20A) 2.8249 no .
C(17) H(20B) 3.1901 no .
C(18) H(16A) 2.7207 no .
C(18) H(16B) 2.7774 no .
C(18) H(20A) 2.7889 no .
C(18) H(20B) 2.6230 no .
C(19) H(16A) 2.8454 no .
C(19) H(16B) 3.5732 no .
C(19) H(17A) 2.8006 no .
C(19) H(17B) 3.4686 no .
C(19) H(21A) 2.5846 no .
C(19) H(21B) 3.2654 no .
C(19) H(22B) 3.1786 no .
C(19) H(23A) 3.3927 no .
C(20) H(16A) 3.3430 no .
C(20) H(17A) 2.7393 no .
C(20) H(18A) 2.7682 no .
C(20) H(18B) 3.3454 no .
C(20) H(22A) 3.4744 no .
C(20) H(22B) 3.0478 no .
C(20) H(23A) 3.0317 no .
C(20) H(24A) 2.9300 no .
C(21) H(19A) 2.7233 no .
C(21) H(19B) 2.5561 no .
C(21) H(23A) 2.8284 no .
C(21) H(23B) 3.3819 no .
C(21) H(24A) 2.8155 no .
C(21) H(24B) 3.1484 no .
C(22) H(19A) 3.0756 no .
C(22) H(19B) 3.3932 no .
C(22) H(20A) 2.9146 no .
C(22) H(20B) 3.4798 no .
C(22) H(24A) 2.8338 no .
C(22) H(24B) 2.6811 no .
C(23) H(14) 3.3787 no .
C(23) H(19A) 3.4020 no .
C(23) H(20A) 2.9176 no .
C(23) H(21A) 3.3609 no .
C(23) H(21B) 2.8617 no .
C(23) H(25A) 2.8437 no .
C(23) H(25B) 3.3766 no .
C(24) H(14) 3.4315 no .
C(24) H(20A) 2.9866 no .
C(24) H(21B) 2.8820 no .
C(24) H(22A) 2.8344 no .
C(24) H(22B) 3.3914 no .
C(25) H(14) 2.4325 no .
C(25) H(23A) 2.8018 no .
C(25) H(23B) 2.6471 no .
C(26) H(28) 3.2952 no .
C(26) H(30) 3.2991 no .
C(27) H(31) 3.2887 no .
C(27) H(38) 3.3403 no .
C(27) H(50A) 3.4575 no .
C(28) H(30) 3.2723 no .
C(29) H(31) 3.2124 no .
C(30) H(28) 3.2646 no .
C(31) H(38) 2.5567 no .
C(32) H(34) 3.2889 no .
C(32) H(36) 3.3085 no .
C(33) H(37) 3.3002 no .
C(33) H(39) 3.3281 no .
C(33) H(40A) 3.4780 no .
C(33) H(41B) 3.4992 no .
C(34) H(36) 3.2748 no .
C(35) H(37) 3.2298 no .
C(36) H(34) 3.2678 no .
C(37) H(39) 2.5415 no .
C(38) H(31) 2.5655 no .
C(38) H(40A) 3.0361 no .
C(38) H(40B) 2.4221 no .
C(38) H(42A) 3.5245 no .
C(38) H(42B) 3.1050 no .
C(39) H(37) 2.5764 no .
C(39) H(48A) 3.1113 no .
C(39) H(48B) 2.8315 no .
C(39) H(50A) 3.0824 no .
C(39) H(50B) 2.4273 no .
C(40) H(38) 2.4599 no .
C(40) H(42A) 2.7175 no .
C(40) H(42B) 2.7742 no .
C(41) H(38) 3.5482 no .
C(41) H(43A) 3.4034 no .
C(41) H(43B) 2.7468 no .
C(41) H(44B) 2.8679 no .
C(41) H(45B) 3.3662 no .
C(42) H(38) 3.5961 no .
C(42) H(40A) 3.3955 no .
C(42) H(40B) 2.7516 no .
C(42) H(44A) 3.4100 no .
C(42) H(44B) 2.7956 no .
C(42) H(45A) 3.4463 no .
C(42) H(45B) 2.8377 no .
C(43) H(41A) 2.7255 no .
C(43) H(41B) 2.7832 no .
C(43) H(45A) 2.7985 no .
C(43) H(45B) 2.8024 no .
C(44) H(41A) 3.4198 no .
C(44) H(41B) 2.8598 no .
C(44) H(42A) 3.4077 no .
C(44) H(42B) 2.7540 no .
C(44) H(46A) 2.7089 no .
C(44) H(46B) 2.2898 no .
C(44) H(48A) 3.2511 no .
C(45) H(41B) 3.3442 no .
C(45) H(42B) 2.7828 no .
C(45) H(43A) 2.7898 no .
C(45) H(43B) 3.3639 no .
C(45) H(47A) 3.3673 no .
C(45) H(47B) 2.7219 no .
C(45) H(48A) 2.5588 no .
C(45) H(49A) 3.1383 no .
C(46) H(44A) 2.4493 no .
C(46) H(44B) 2.4544 no .
C(46) H(48A) 2.2965 no .
C(46) H(48B) 2.9799 no .
C(46) H(49A) 3.3912 no .
C(47) H(44B) 3.5855 no .
C(47) H(45A) 2.9790 no .
C(47) H(45B) 2.6591 no .
C(47) H(49A) 2.7455 no .
C(47) H(49B) 2.5069 no .
C(48) H(39) 3.3655 no .
C(48) H(45B) 2.5924 no .
C(48) H(46A) 3.1932 no .
C(48) H(46B) 2.4820 no .
C(48) H(50A) 3.4344 no .
C(48) H(50B) 2.9734 no .
C(49) H(39) 3.3966 no .
C(49) H(45B) 2.9600 no .
C(49) H(47A) 3.1075 no .
C(49) H(47B) 2.3594 no .
C(50) H(39) 2.4267 no .
C(50) H(48A) 2.9489 no .
C(50) H(48B) 2.7309 no .
H(28) H(50A) 3.3347 no .
H(30) H(31) 2.3229 no .
H(31) H(38) 2.3315 no .
H(34) H(40A) 3.2926 no .
H(36) H(37) 2.3368 no .
H(37) H(39) 2.3197 no .
H(38) H(40A) 3.1486 no .
H(38) H(40B) 2.1085 no .
H(38) H(42A) 3.3161 no .
H(38) H(42B) 3.3328 no .
H(39) H(48A) 3.5205 no .
H(39) H(48B) 2.7806 no .
H(39) H(50A) 3.1990 no .
H(39) H(50B) 2.0994 no .
H(40A) H(41A) 2.3346 no .
H(40A) H(41B) 2.3768 no .
H(40B) H(41A) 2.3849 no .
H(40B) H(41B) 2.8663 no .
H(40B) H(42A) 2.5397 no .
H(40B) H(42B) 3.0656 no .
H(41A) H(42A) 2.3938 no .
H(41A) H(42B) 2.8579 no .
H(41A) H(43A) 3.5953 no .
H(41A) H(43B) 2.5265 no .
H(41A) H(44B) 3.0263 no .
H(41B) H(42A) 2.8580 no .
H(41B) H(42B) 2.3473 no .
H(41B) H(43B) 3.0500 no .
H(41B) H(44B) 2.3502 no .
H(41B) H(45B) 2.8801 no .
H(41B) H(48A) 3.1342 no .
H(42A) H(43A) 2.3354 no .
H(42A) H(43B) 2.4087 no .
H(42B) H(43A) 2.4097 no .
H(42B) H(43B) 2.8808 no .
H(42B) H(44B) 3.0731 no .
H(42B) H(45A) 3.0185 no .
H(42B) H(45B) 2.2935 no .
H(43A) H(44A) 2.3328 no .
H(43A) H(44B) 2.8508 no .
H(43A) H(45A) 2.6799 no .
H(43A) H(45B) 3.1516 no .
H(43B) H(44A) 2.3353 no .
H(43B) H(44B) 2.3267 no .
H(44A) H(45A) 2.3381 no .
H(44A) H(45B) 2.8345 no .
H(44A) H(46A) 2.4570 no .
H(44A) H(46B) 2.3694 no .
H(44B) H(45A) 2.8346 no .
H(44B) H(45B) 2.3348 no .
H(44B) H(46A) 3.0099 no .
H(44B) H(46B) 2.0295 no .
H(44B) H(48A) 2.8636 no .
H(45A) H(46A) 2.2936 no .
H(45A) H(46B) 2.8626 no .
H(45A) H(47B) 2.8729 no .
H(45A) H(48A) 3.4094 no .
H(45A) H(49A) 3.4308 no .
H(45B) H(46A) 2.8797 no .
H(45B) H(46B) 2.5781 no .
H(45B) H(47B) 2.8156 no .
H(45B) H(48A) 2.1040 no .
H(45B) H(48B) 3.5276 no .
H(45B) H(49A) 2.4068 no .
H(45B) H(49B) 3.5845 no .
H(46A) H(47A) 2.2053 no .
H(46A) H(47B) 2.2583 no .
H(46A) H(48A) 3.2757 no .
H(46B) H(47A) 2.2329 no .
H(46B) H(47B) 2.7585 no .
H(46B) H(48A) 2.2401 no .
H(46B) H(48B) 2.9034 no .
H(47A) H(48A) 2.7243 no .
H(47A) H(48B) 2.1884 no .
H(47A) H(49A) 3.5871 no .
H(47A) H(49B) 2.9869 no .
H(47B) H(48A) 2.7085 no .
H(47B) H(48B) 2.7226 no .
H(47B) H(49A) 2.4952 no .
H(47B) H(49B) 2.1283 no .
H(48A) H(49A) 2.3373 no .
H(48A) H(49B) 2.8877 no .
H(48A) H(50B) 3.4896 no .
H(48B) H(49A) 2.8923 no .
H(48B) H(49B) 2.5093 no .
H(48B) H(50B) 2.7884 no .
H(49A) H(50A) 2.2917 no .
H(49A) H(50B) 2.8683 no .
H(49B) H(50A) 2.4960 no .
H(49B) H(50B) 2.3014 no .
H(3) H(25B) 3.3438 no .
H(5) H(6) 2.3325 no .
H(6) H(13) 2.2912 no .
H(9) H(15B) 3.3437 no .
H(11) H(12) 2.3279 no .
H(12) H(14) 2.3206 no .
H(13) H(15A) 2.0719 no .
H(13) H(15B) 3.1664 no .
H(13) H(17A) 2.9893 no .
H(13) H(17B) 3.2752 no .
H(14) H(23A) 3.3336 no .
H(14) H(23B) 2.8622 no .
H(14) H(25A) 2.0982 no .
H(14) H(25B) 3.1823 no .
H(15A) H(16A) 2.8696 no .
H(15A) H(16B) 2.4101 no .
H(15A) H(17A) 2.9477 no .
H(15A) H(17B) 2.5863 no .
H(15B) H(16A) 2.4017 no .
H(15B) H(16B) 2.3215 no .
H(16A) H(17A) 2.3976 no .
H(16A) H(17B) 2.8620 no .
H(16A) H(18B) 2.9411 no .
H(16A) H(19A) 2.3510 no .
H(16A) H(20A) 2.8379 no .
H(16A) H(23A) 3.2654 no .
H(16B) H(17A) 2.8618 no .
H(16B) H(17B) 2.3524 no .
H(16B) H(18B) 2.5703 no .
H(16B) H(19A) 3.2384 no .
H(17A) H(18A) 2.4153 no .
H(17A) H(18B) 2.8786 no .
H(17A) H(19A) 3.1377 no .
H(17A) H(20A) 2.3049 no .
H(17A) H(20B) 2.7358 no .
H(17B) H(18A) 2.3265 no .
H(17B) H(18B) 2.4112 no .
H(18A) H(19A) 2.9000 no .
H(18A) H(19B) 2.3814 no .
H(18A) H(20A) 3.1856 no .
H(18A) H(20B) 2.5075 no .
H(18B) H(19A) 2.3863 no .
H(18B) H(19B) 2.4110 no .
H(18B) H(20B) 3.5356 no .
H(19A) H(20A) 2.2478 no .
H(19A) H(20B) 2.8048 no .
H(19A) H(21A) 2.9733 no .
H(19A) H(22B) 2.8118 no .
H(19A) H(23A) 2.7946 no .
H(19B) H(20A) 2.8042 no .
H(19B) H(20B) 2.3767 no .
H(19B) H(21A) 2.2879 no .
H(19B) H(21B) 3.4013 no .
H(19B) H(22B) 3.1315 no .
H(20A) H(21A) 2.8475 no .
H(20A) H(21B) 2.4035 no .
H(20A) H(22B) 3.3752 no .
H(20A) H(23A) 2.6139 no .
H(20A) H(24A) 2.2658 no .
H(20A) H(24B) 3.5573 no .
H(20B) H(21A) 2.3689 no .
H(20B) H(21B) 2.2588 no .
H(20B) H(24A) 3.4347 no .
H(21A) H(22A) 2.3465 no .
H(21A) H(22B) 2.2125 no .
H(21B) H(22A) 2.1916 no .
H(21B) H(22B) 2.7916 no .
H(21B) H(23A) 3.3221 no .
H(21B) H(24A) 2.5899 no .
H(21B) H(24B) 2.7358 no .
H(22A) H(23A) 2.8641 no .
H(22A) H(23B) 2.3233 no .
H(22A) H(24A) 3.2590 no .
H(22A) H(24B) 2.6013 no .
H(22B) H(23A) 2.3237 no .
H(22B) H(23B) 2.3892 no .
H(23A) H(24A) 2.2976 no .
H(23A) H(24B) 2.8431 no .
H(23A) H(25A) 3.2662 no .
H(23B) H(24A) 2.8426 no .
H(23B) H(24B) 2.4225 no .
H(23B) H(25A) 2.6050 no .
H(23B) H(25B) 3.5882 no .
H(24A) H(25A) 2.8653 no .
H(24A) H(25B) 2.3100 no .
H(24B) H(25A) 2.3171 no .
H(24B) H(25B) 2.4291 no .
Cl(1) H(44B) 3.5388 no 6_455
Cl(1) H(46B) 3.3267 no 6_455
Cl(1) H(48A) 3.2855 no 6_455
Cl(1) H(48B) 3.4877 no 6_455
Cl(1) H(22A) 3.1852 no 6_555
Cl(1) H(23B) 3.5074 no 6_555
Cl(1) H(24B) 2.9057 no 6_555
Cl(2) H(47A) 3.0420 no 8_455
Cl(2) H(48B) 3.3973 no 8_455
Cl(2) H(50B) 3.4452 no .
Cl(2) H(14) 2.9855 no 8_555
Cl(2) H(23B) 3.2245 no 8_555
Cl(2) H(25A) 3.5065 no 8_555
Cl(3) H(6) 3.2363 no 2_545
Cl(3) H(13) 2.9779 no 2_545
Cl(3) H(17B) 3.5751 no 2_545
Cl(4) H(31) 3.2070 no 6_555
Cl(4) H(38) 3.2201 no 6_555
Cl(4) H(46A) 3.2444 no 2_655
Cl(4) H(47A) 3.1940 no 2_655
Cl(4) H(47B) 3.0806 no 2_655
Cl(4) H(21A) 3.5741 no 1_655
Cl(4) H(21B) 3.5697 no 1_655
O(1) H(41A) 2.8212 no 6_455
O(2) H(37) 3.2574 no 8_455
O(2) H(22B) 3.5568 no 8_555
O(3) H(43A) 2.9587 no 5_655
O(4) H(3) 3.4627 no 6_555
N(3) H(45A) 3.5802 no 5_655
C(1) H(34) 3.2911 no .
C(1) H(40A) 3.1083 no .
C(1) H(43B) 3.3712 no 6_455
C(1) H(44B) 3.4973 no 6_455
C(2) H(40A) 3.0230 no .
C(2) H(41A) 3.0084 no 6_455
C(2) H(43B) 3.3922 no 6_455
C(2) H(44B) 3.4218 no 6_455
C(3) H(38) 3.5390 no .
C(3) H(40A) 3.1417 no .
C(3) H(40B) 3.2386 no .
C(3) H(41A) 3.0120 no 6_455
C(3) H(41B) 3.0949 no 6_455
C(3) H(44B) 3.0674 no 6_455
C(4) H(40A) 3.3256 no .
C(4) H(40B) 3.4202 no .
C(4) H(41B) 3.5374 no 6_455
C(4) H(44B) 2.7880 no 6_455
C(4) H(46B) 3.3104 no 6_455
C(4) H(24B) 2.9990 no 6_555
C(5) H(30) 3.2607 no 6_555
C(5) H(40A) 3.4285 no .
C(5) H(44A) 3.4448 no 6_455
C(5) H(44B) 2.9060 no 6_455
C(5) H(46B) 3.0962 no 6_455
C(5) H(24B) 3.1906 no 6_555
C(5) H(25A) 2.9853 no 6_555
C(5) H(25B) 3.4287 no 6_555
C(6) H(30) 3.2727 no 6_555
C(6) H(31) 3.4298 no 6_555
C(6) H(34) 3.2140 no .
C(6) H(40A) 3.3119 no .
C(6) H(44A) 3.3733 no 6_455
C(6) H(44B) 3.2343 no 6_455
C(7) H(28) 3.5460 no .
C(7) H(37) 3.5712 no 8_455
C(7) H(39) 3.5538 no 8_455
C(7) H(50A) 3.3034 no .
C(8) H(37) 3.1838 no 8_455
C(8) H(50A) 3.4082 no .
C(9) H(37) 3.5801 no 8_455
C(9) H(39) 3.3270 no .
C(9) H(50A) 3.3547 no .
C(9) H(50B) 3.2588 no .
C(9) H(23B) 3.1002 no 8_555
C(10) H(48B) 3.1048 no 8_455
C(10) H(50A) 3.1885 no .
C(10) H(50B) 3.1054 no .
C(11) H(47A) 3.3908 no 8_455
C(11) H(48B) 2.8372 no 8_455
C(11) H(50A) 3.1355 no .
C(11) H(18A) 3.1697 no 2_545
C(11) H(18B) 3.3696 no 2_545
C(12) H(28) 3.1621 no .
C(12) H(39) 3.4217 no 8_455
C(12) H(48B) 3.5785 no 8_455
C(12) H(50A) 3.1881 no .
C(12) H(50B) 3.5624 no 8_455
C(12) H(18A) 3.5132 no 2_545
C(13) H(34) 3.0277 no .
C(14) H(28) 3.4256 no .
C(15) H(22B) 3.1062 no 8_555
C(16) H(36) 2.9618 no 8_455
C(16) H(21A) 3.5540 no 8_555
C(16) H(22B) 3.1158 no 8_555
C(17) H(28) 3.2712 no 2_555
C(18) H(36) 3.4123 no 8_455
C(18) H(11) 3.1765 no 2_555
C(19) H(36) 3.2878 no 8_455
C(20) H(42A) 3.0372 no 6_455
C(20) H(43B) 3.2830 no 6_455
C(20) H(49B) 3.3945 no 2_555
C(21) H(42A) 3.1296 no 6_455
C(21) H(16B) 3.2920 no 8_455
C(22) H(36) 3.4668 no 1_455
C(22) H(9) 3.1863 no 8_455
C(22) H(15B) 3.4318 no 8_455
C(22) H(16B) 3.1364 no 8_455
C(23) H(9) 3.0176 no 8_455
C(24) H(40B) 3.2456 no 6_455
C(24) H(41A) 3.0776 no 6_455
C(25) H(5) 3.0473 no 6_455
C(26) H(44A) 3.3760 no 5_655
C(26) H(45A) 3.1119 no 5_655
C(26) H(46A) 3.4249 no 5_655
C(26) H(25B) 3.1974 no .
C(27) H(43A) 3.0764 no 5_655
C(27) H(44A) 3.2463 no 5_655
C(27) H(45A) 3.4284 no 5_655
C(27) H(14) 3.3867 no .
C(28) H(43A) 3.2259 no 5_655
C(28) H(44A) 3.0649 no 5_655
C(28) H(12) 3.2663 no .
C(28) H(14) 2.9993 no .
C(29) H(44A) 3.1079 no 5_655
C(29) H(14) 3.2100 no .
C(29) H(25A) 3.4762 no .
C(30) H(30) 3.1718 no 5_555
C(30) H(44A) 3.2720 no 5_655
C(30) H(46A) 3.5190 no 5_655
C(30) H(5) 3.0516 no 6_455
C(30) H(6) 3.2077 no 6_455
C(30) H(25A) 3.2650 no .
C(31) H(44A) 3.3608 no 5_655
C(31) H(46A) 3.0097 no 5_655
C(31) H(5) 3.5579 no 6_455
C(31) H(6) 3.2221 no 6_455
C(31) H(25A) 3.3802 no .
C(31) H(25B) 3.1011 no .
C(32) H(15B) 3.0742 no .
C(33) H(3) 3.5260 no 6_555
C(33) H(13) 3.5507 no .
C(33) H(15B) 3.4159 no .
C(34) H(3) 3.1291 no 6_555
C(34) H(13) 2.9660 no .
C(34) H(15A) 3.4466 no .
C(35) H(13) 3.3605 no .
C(35) H(15A) 3.2791 no .
C(35) H(22A) 3.3868 no 1_655
C(36) H(15A) 3.4018 no .
C(36) H(15B) 3.5268 no .
C(36) H(16A) 3.3318 no 8_555
C(36) H(16B) 3.4361 no 8_555
C(36) H(19A) 2.9939 no 8_555
C(36) H(22A) 2.9809 no 1_655
C(37) H(15B) 3.1526 no .
C(37) H(19A) 3.3397 no 8_555
C(37) H(22A) 3.5995 no 1_655
C(38) H(45A) 3.0872 no 5_655
C(38) H(3) 3.5342 no .
C(38) H(25B) 3.5900 no .
C(39) H(9) 3.3211 no .
C(40) H(21B) 3.5952 no 6_555
C(40) H(24A) 3.4317 no 6_555
C(40) H(24B) 3.1393 no 6_555
C(41) H(3) 3.3356 no 6_555
C(41) H(24A) 3.1321 no 6_555
C(41) H(24B) 3.5718 no 6_555
C(42) H(45A) 3.0549 no 5_655
C(42) H(20B) 3.1796 no 6_555
C(42) H(21B) 3.2833 no 6_555
C(43) H(49A) 3.5329 no 5_655
C(43) H(20A) 3.5816 no 6_555
C(43) H(20B) 3.0900 no 6_555
C(45) H(42B) 3.0658 no 5_655
C(47) H(11) 3.3996 no 8_555
C(48) H(11) 3.3605 no 8_555
C(49) H(20B) 3.2901 no 2_545
C(50) H(18A) 3.3988 no 2_545
H(28) C(7) 3.5460 no .
H(28) C(12) 3.1621 no .
H(28) C(14) 3.4256 no .
H(28) C(17) 3.2712 no 2_545
H(28) H(43A) 3.1742 no 5_655
H(28) H(43B) 3.5197 no 5_655
H(28) H(44A) 3.4636 no 5_655
H(28) H(12) 2.7174 no .
H(28) H(14) 3.1584 no .
H(28) H(17A) 3.0531 no 2_545
H(28) H(17B) 2.7323 no 2_545
H(28) H(18A) 3.1354 no 2_545
H(30) C(5) 3.2607 no 6_455
H(30) C(6) 3.2727 no 6_455
H(30) C(30) 3.1718 no 5_555
H(30) H(30) 2.5125 no 5_555
H(30) H(5) 2.6668 no 6_455
H(30) H(6) 2.6540 no 6_455
H(30) H(25A) 3.5538 no .
H(31) Cl(4) 3.2070 no 6_455
H(31) C(6) 3.4298 no 6_455
H(31) H(34) 3.0565 no 6_455
H(31) H(46A) 2.9044 no 5_655
H(31) H(5) 3.5722 no 6_455
H(31) H(6) 2.6588 no 6_455
H(31) H(25B) 3.2086 no .
H(34) C(1) 3.2911 no .
H(34) C(6) 3.2140 no .
H(34) C(13) 3.0277 no .
H(34) H(31) 3.0565 no 6_555
H(34) H(38) 3.5674 no 6_555
H(34) H(3) 2.7766 no 6_555
H(34) H(6) 2.8984 no .
H(34) H(13) 2.8332 no .
H(36) C(16) 2.9618 no 8_555
H(36) C(18) 3.4123 no 8_555
H(36) C(19) 3.2878 no 8_555
H(36) C(22) 3.4668 no 1_655
H(36) H(16A) 2.5388 no 8_555
H(36) H(16B) 2.5158 no 8_555
H(36) H(18B) 2.9388 no 8_555
H(36) H(19A) 2.5085 no 8_555
H(36) H(21A) 3.3647 no 1_655
H(36) H(22A) 2.8160 no 1_655
H(36) H(22B) 3.3446 no 1_655
H(37) O(2) 3.2574 no 8_555
H(37) C(7) 3.5712 no 8_555
H(37) C(8) 3.1838 no 8_555
H(37) C(9) 3.5801 no 8_555
H(37) H(15B) 3.4859 no .
H(37) H(16A) 3.2002 no 8_555
H(37) H(19A) 3.1552 no 8_555
H(37) H(23A) 2.8884 no 8_555
H(38) Cl(4) 3.2201 no 6_455
H(38) C(3) 3.5390 no .
H(38) H(34) 3.5674 no 6_455
H(38) H(45A) 3.2500 no 5_655
H(38) H(46A) 3.4224 no 5_655
H(38) H(3) 3.1268 no .
H(39) C(7) 3.5538 no 8_555
H(39) C(9) 3.3270 no .
H(39) C(12) 3.4217 no 8_555
H(39) H(9) 3.0172 no .
H(40A) C(1) 3.1083 no .
H(40A) C(2) 3.0230 no .
H(40A) C(3) 3.1417 no .
H(40A) C(4) 3.3256 no .
H(40A) C(5) 3.4285 no .
H(40A) C(6) 3.3119 no .
H(40A) H(24A) 3.5109 no 6_555
H(40A) H(24B) 3.0379 no 6_555
H(40A) H(25B) 3.5903 no 6_555
H(40B) C(3) 3.2386 no .
H(40B) C(4) 3.4202 no .
H(40B) C(24) 3.2456 no 6_555
H(40B) H(3) 3.3343 no .
H(40B) H(21B) 2.7995 no 6_555
H(40B) H(24A) 3.0532 no 6_555
H(40B) H(24B) 2.5350 no 6_555
H(41A) O(1) 2.8212 no 6_555
H(41A) C(2) 3.0084 no 6_555
H(41A) C(3) 3.0120 no 6_555
H(41A) C(24) 3.0776 no 6_555
H(41A) H(3) 2.8663 no 6_555
H(41A) H(20A) 3.3788 no 6_555
H(41A) H(21B) 3.4254 no 6_555
H(41A) H(24A) 2.3281 no 6_555
H(41A) H(24B) 3.0543 no 6_555
H(41A) H(25B) 3.2441 no 6_555
H(41B) C(3) 3.0949 no 6_555
H(41B) C(4) 3.5374 no 6_555
H(41B) H(3) 2.9031 no 6_555
H(42A) C(20) 3.0372 no 6_555
H(42A) C(21) 3.1296 no 6_555
H(42A) H(45A) 3.0171 no 5_655
H(42A) H(45B) 3.5967 no 5_655
H(42A) H(47B) 3.2242 no 5_655
H(42A) H(49A) 3.2854 no 5_655
H(42A) H(20A) 3.1256 no 6_555
H(42A) H(20B) 2.4722 no 6_555
H(42A) H(21A) 3.5396 no 6_555
H(42A) H(21B) 2.3855 no 6_555
H(42A) H(24A) 3.3794 no 6_555
H(42B) C(45) 3.0658 no 5_655
H(42B) H(45A) 2.2508 no 5_655
H(42B) H(45B) 3.0626 no 5_655
H(43A) O(3) 2.9587 no 5_655
H(43A) C(27) 3.0764 no 5_655
H(43A) C(28) 3.2259 no 5_655
H(43A) H(28) 3.1742 no 5_655
H(43A) H(45B) 3.4132 no 5_655
H(43A) H(49A) 2.6742 no 5_655
H(43A) H(20B) 2.8747 no 6_555
H(43B) C(1) 3.3712 no 6_555
H(43B) C(2) 3.3922 no 6_555
H(43B) C(20) 3.2830 no 6_555
H(43B) H(28) 3.5197 no 5_655
H(43B) H(17A) 2.7987 no 6_555
H(43B) H(20A) 2.8820 no 6_555
H(43B) H(20B) 2.7578 no 6_555
H(44A) C(5) 3.4448 no 6_555
H(44A) C(6) 3.3733 no 6_555
H(44A) C(26) 3.3760 no 5_655
H(44A) C(27) 3.2463 no 5_655
H(44A) C(28) 3.0649 no 5_655
H(44A) C(29) 3.1079 no 5_655
H(44A) C(30) 3.2720 no 5_655
H(44A) C(31) 3.3608 no 5_655
H(44A) H(28) 3.4636 no 5_655
H(44A) H(6) 3.5268 no 6_555
H(44B) Cl(1) 3.5388 no 6_555
H(44B) C(1) 3.4973 no 6_555
H(44B) C(2) 3.4218 no 6_555
H(44B) C(3) 3.0674 no 6_555
H(44B) C(4) 2.7880 no 6_555
H(44B) C(5) 2.9060 no 6_555
H(44B) C(6) 3.2343 no 6_555
H(44B) H(3) 3.5429 no 6_555
H(44B) H(5) 3.3159 no 6_555
H(45A) N(3) 3.5802 no 5_655
H(45A) C(26) 3.1119 no 5_655
H(45A) C(27) 3.4284 no 5_655
H(45A) C(38) 3.0872 no 5_655
H(45A) C(42) 3.0549 no 5_655
H(45A) H(38) 3.2500 no 5_655
H(45A) H(42A) 3.0171 no 5_655
H(45A) H(42B) 2.2508 no 5_655
H(45A) H(45B) 3.5690 no 5_655
H(45B) H(42A) 3.5967 no 5_655
H(45B) H(42B) 3.0626 no 5_655
H(45B) H(43A) 3.4132 no 5_655
H(45B) H(45A) 3.5690 no 5_655
H(46A) Cl(4) 3.2444 no 2_645
H(46A) C(26) 3.4249 no 5_655
H(46A) C(30) 3.5190 no 5_655
H(46A) C(31) 3.0097 no 5_655
H(46A) H(31) 2.9044 no 5_655
H(46A) H(38) 3.4224 no 5_655
H(46B) Cl(1) 3.3267 no 6_555
H(46B) C(4) 3.3104 no 6_555
H(46B) C(5) 3.0962 no 6_555
H(46B) H(5) 2.8887 no 6_555
H(47A) Cl(2) 3.0420 no 8_555
H(47A) Cl(4) 3.1940 no 2_645
H(47A) C(11) 3.3908 no 8_555
H(47A) H(11) 2.7510 no 8_555
H(47B) Cl(4) 3.0806 no 2_645
H(47B) H(42A) 3.2242 no 5_655
H(47B) H(20B) 3.5622 no 2_545
H(47B) H(21A) 3.2761 no 2_545
H(47B) H(21B) 3.4202 no 2_545
H(48A) Cl(1) 3.2855 no 6_555
H(48B) Cl(1) 3.4877 no 6_555
H(48B) Cl(2) 3.3973 no 8_555
H(48B) C(10) 3.1048 no 8_555
H(48B) C(11) 2.8372 no 8_555
H(48B) C(12) 3.5785 no 8_555
H(48B) H(11) 2.6972 no 8_555
H(49A) C(43) 3.5329 no 5_655
H(49A) H(42A) 3.2854 no 5_655
H(49A) H(43A) 2.6742 no 5_655
H(49A) H(20B) 2.9800 no 2_545
H(49B) C(20) 3.3945 no 2_545
H(49B) H(11) 3.4741 no 8_555
H(49B) H(18A) 3.3016 no 2_545
H(49B) H(19B) 3.1727 no 2_545
H(49B) H(20B) 2.7071 no 2_545
H(49B) H(21A) 3.1483 no 2_545
H(50A) C(7) 3.3034 no .
H(50A) C(8) 3.4082 no .
H(50A) C(9) 3.3547 no .
H(50A) C(10) 3.1885 no .
H(50A) C(11) 3.1355 no .
H(50A) C(12) 3.1881 no .
H(50A) H(11) 3.5790 no .
H(50A) H(18A) 2.6979 no 2_545
H(50B) Cl(2) 3.4452 no .
H(50B) C(9) 3.2588 no .
H(50B) C(10) 3.1054 no .
H(50B) C(12) 3.5624 no 8_555
H(50B) H(9) 3.4682 no .
H(50B) H(12) 3.2773 no 8_555
H(50B) H(18A) 3.5055 no 2_545
H(3) O(4) 3.4627 no 6_455
H(3) C(33) 3.5260 no 6_455
H(3) C(34) 3.1291 no 6_455
H(3) C(38) 3.5342 no .
H(3) C(41) 3.3356 no 6_455
H(3) H(34) 2.7766 no 6_455
H(3) H(38) 3.1268 no .
H(3) H(40B) 3.3343 no .
H(3) H(41A) 2.8663 no 6_455
H(3) H(41B) 2.9031 no 6_455
H(3) H(44B) 3.5429 no 6_455
H(5) C(25) 3.0473 no 6_555
H(5) C(30) 3.0516 no 6_555
H(5) C(31) 3.5579 no 6_555
H(5) H(30) 2.6668 no 6_555
H(5) H(31) 3.5722 no 6_555
H(5) H(44B) 3.3159 no 6_455
H(5) H(46B) 2.8887 no 6_455
H(5) H(24B) 3.1415 no 6_555
H(5) H(25A) 2.3044 no 6_555
H(5) H(25B) 3.0664 no 6_555
H(6) Cl(3) 3.2363 no 2_555
H(6) C(30) 3.2077 no 6_555
H(6) C(31) 3.2221 no 6_555
H(6) H(30) 2.6540 no 6_555
H(6) H(31) 2.6588 no 6_555
H(6) H(34) 2.8984 no .
H(6) H(44A) 3.5268 no 6_455
H(9) C(22) 3.1863 no 8_555
H(9) C(23) 3.0176 no 8_555
H(9) C(39) 3.3211 no .
H(9) H(39) 3.0172 no .
H(9) H(50B) 3.4682 no .
H(9) H(22A) 3.1398 no 8_555
H(9) H(22B) 2.8328 no 8_555
H(9) H(23A) 3.3611 no 8_555
H(9) H(23B) 2.2357 no 8_555
H(11) C(18) 3.1765 no 2_545
H(11) C(47) 3.3996 no 8_455
H(11) C(48) 3.3605 no 8_455
H(11) H(47A) 2.7510 no 8_455
H(11) H(48B) 2.6972 no 8_455
H(11) H(49B) 3.4741 no 8_455
H(11) H(50A) 3.5790 no .
H(11) H(17B) 3.4801 no 2_545
H(11) H(18A) 2.8492 no 2_545
H(11) H(18B) 2.6359 no 2_545
H(12) C(28) 3.2663 no .
H(12) H(28) 2.7174 no .
H(12) H(50B) 3.2773 no 8_455
H(12) H(17B) 3.1131 no 2_545
H(12) H(18A) 3.4697 no 2_545
H(13) Cl(3) 2.9779 no 2_555
H(13) C(33) 3.5507 no .
H(13) C(34) 2.9660 no .
H(13) C(35) 3.3605 no .
H(13) H(34) 2.8332 no .
H(14) Cl(2) 2.9855 no 8_455
H(14) C(27) 3.3867 no .
H(14) C(28) 2.9993 no .
H(14) C(29) 3.2100 no .
H(14) H(28) 3.1584 no .
H(15A) C(34) 3.4466 no .
H(15A) C(35) 3.2791 no .
H(15A) C(36) 3.4018 no .
H(15A) H(19A) 3.4592 no 8_555
H(15A) H(19B) 3.2019 no 8_555
H(15A) H(22B) 3.4021 no 8_555
H(15B) C(22) 3.4318 no 8_555
H(15B) C(32) 3.0742 no .
H(15B) C(33) 3.4159 no .
H(15B) C(36) 3.5268 no .
H(15B) C(37) 3.1526 no .
H(15B) H(37) 3.4859 no .
H(15B) H(19A) 3.5459 no 8_555
H(15B) H(22B) 2.4417 no 8_555
H(16A) C(36) 3.3318 no 8_455
H(16A) H(36) 2.5388 no 8_455
H(16A) H(37) 3.2002 no 8_455
H(16A) H(22B) 3.3351 no 8_555
H(16B) C(21) 3.2920 no 8_555
H(16B) C(22) 3.1364 no 8_555
H(16B) C(36) 3.4361 no 8_455
H(16B) H(36) 2.5158 no 8_455
H(16B) H(19B) 3.2232 no 8_555
H(16B) H(21A) 2.5791 no 8_555
H(16B) H(22A) 3.2338 no 8_555
H(16B) H(22B) 2.4838 no 8_555
H(17A) H(28) 3.0531 no 2_555
H(17A) H(43B) 2.7987 no 6_455
H(17B) Cl(3) 3.5751 no 2_555
H(17B) H(28) 2.7323 no 2_555
H(17B) H(11) 3.4801 no 2_555
H(17B) H(12) 3.1131 no 2_555
H(18A) C(11) 3.1697 no 2_555
H(18A) C(12) 3.5132 no 2_555
H(18A) C(50) 3.3988 no 2_555
H(18A) H(28) 3.1354 no 2_555
H(18A) H(49B) 3.3016 no 2_555
H(18A) H(50A) 2.6979 no 2_555
H(18A) H(50B) 3.5055 no 2_555
H(18A) H(11) 2.8492 no 2_555
H(18A) H(12) 3.4697 no 2_555
H(18B) C(11) 3.3696 no 2_555
H(18B) H(36) 2.9388 no 8_455
H(18B) H(11) 2.6359 no 2_555
H(19A) C(36) 2.9939 no 8_455
H(19A) C(37) 3.3397 no 8_455
H(19A) H(36) 2.5085 no 8_455
H(19A) H(37) 3.1552 no 8_455
H(19A) H(15A) 3.4592 no 8_455
H(19A) H(15B) 3.5459 no 8_455
H(19B) H(49B) 3.1727 no 2_555
H(19B) H(15A) 3.2019 no 8_455
H(19B) H(16B) 3.2232 no 8_455
H(20A) C(43) 3.5816 no 6_455
H(20A) H(41A) 3.3788 no 6_455
H(20A) H(42A) 3.1256 no 6_455
H(20A) H(43B) 2.8820 no 6_455
H(20B) C(42) 3.1796 no 6_455
H(20B) C(43) 3.0900 no 6_455
H(20B) C(49) 3.2901 no 2_555
H(20B) H(42A) 2.4722 no 6_455
H(20B) H(43A) 2.8747 no 6_455
H(20B) H(43B) 2.7578 no 6_455
H(20B) H(47B) 3.5622 no 2_555
H(20B) H(49A) 2.9800 no 2_555
H(20B) H(49B) 2.7071 no 2_555
H(21A) Cl(4) 3.5741 no 1_455
H(21A) C(16) 3.5540 no 8_455
H(21A) H(36) 3.3647 no 1_455
H(21A) H(42A) 3.5396 no 6_455
H(21A) H(47B) 3.2761 no 2_555
H(21A) H(49B) 3.1483 no 2_555
H(21A) H(16B) 2.5791 no 8_455
H(21B) Cl(4) 3.5697 no 1_455
H(21B) C(40) 3.5952 no 6_455
H(21B) C(42) 3.2833 no 6_455
H(21B) H(40B) 2.7995 no 6_455
H(21B) H(41A) 3.4254 no 6_455
H(21B) H(42A) 2.3855 no 6_455
H(21B) H(47B) 3.4202 no 2_555
H(22A) Cl(1) 3.1852 no 6_455
H(22A) C(35) 3.3868 no 1_455
H(22A) C(36) 2.9809 no 1_455
H(22A) C(37) 3.5995 no 1_455
H(22A) H(36) 2.8160 no 1_455
H(22A) H(9) 3.1398 no 8_455
H(22A) H(16B) 3.2338 no 8_455
H(22B) O(2) 3.5568 no 8_455
H(22B) C(15) 3.1062 no 8_455
H(22B) C(16) 3.1158 no 8_455
H(22B) H(36) 3.3446 no 1_455
H(22B) H(9) 2.8328 no 8_455
H(22B) H(15A) 3.4021 no 8_455
H(22B) H(15B) 2.4417 no 8_455
H(22B) H(16A) 3.3351 no 8_455
H(22B) H(16B) 2.4838 no 8_455
H(23A) H(37) 2.8884 no 8_455
H(23A) H(9) 3.3611 no 8_455
H(23B) Cl(1) 3.5074 no 6_455
H(23B) Cl(2) 3.2245 no 8_455
H(23B) C(9) 3.1002 no 8_455
H(23B) H(9) 2.2357 no 8_455
H(24A) C(40) 3.4317 no 6_455
H(24A) C(41) 3.1321 no 6_455
H(24A) H(40A) 3.5109 no 6_455
H(24A) H(40B) 3.0532 no 6_455
H(24A) H(41A) 2.3281 no 6_455
H(24A) H(42A) 3.3794 no 6_455
H(24B) Cl(1) 2.9057 no 6_455
H(24B) C(4) 2.9990 no 6_455
H(24B) C(5) 3.1906 no 6_455
H(24B) C(40) 3.1393 no 6_455
H(24B) C(41) 3.5718 no 6_455
H(24B) H(40A) 3.0379 no 6_455
H(24B) H(40B) 2.5350 no 6_455
H(24B) H(41A) 3.0543 no 6_455
H(24B) H(5) 3.1415 no 6_455
H(25A) Cl(2) 3.5065 no 8_455
H(25A) C(5) 2.9853 no 6_455
H(25A) C(29) 3.4762 no .
H(25A) C(30) 3.2650 no .
H(25A) C(31) 3.3802 no .
H(25A) H(30) 3.5538 no .
H(25A) H(5) 2.3044 no 6_455
H(25B) C(5) 3.4287 no 6_455
H(25B) C(26) 3.1974 no .
H(25B) C(31) 3.1011 no .
H(25B) C(38) 3.5900 no .
H(25B) H(31) 3.2086 no .
H(25B) H(40A) 3.5903 no 6_455
H(25B) H(41A) 3.2441 no 6_455
H(25B) H(5) 3.0664 no 6_455

loop_
_geom_torsion_atom_site_label_1
_geom_torsion_atom_site_label_2
_geom_torsion_atom_site_label_3
_geom_torsion_atom_site_label_4
_geom_torsion
_geom_torsion_publ_flag
O(1) Pt(1) N(1) C(13) -10.8(4) no
O(1) Pt(1) N(1) C(15) 163.0(3) no
N(1) Pt(1) O(1) C(2) 19.0(4) no
O(1) Pt(1) N(2) C(14) 162.4(4) no
O(1) Pt(1) N(2) C(25) -29.0(3) no
N(2) Pt(1) O(1) C(2) -167.0(4) no
O(2) Pt(1) N(1) C(13) 165.6(4) no
O(2) Pt(1) N(1) C(15) -20.5(3) no
N(1) Pt(1) O(2) C(8) -160.7(4) no
O(2) Pt(1) N(2) C(14) -13.9(4) no
O(2) Pt(1) N(2) C(25) 154.7(3) no
N(2) Pt(1) O(2) C(8) 25.3(4) no
O(3) Pt(2) N(3) C(38) 18.5(4) no
O(3) Pt(2) N(3) C(40) -158.2(3) no
N(3) Pt(2) O(3) C(27) -27.8(4) no
O(3) Pt(2) N(4) C(39) -167.5(4) no
O(3) Pt(2) N(4) C(50) 23.2(4) no
N(4) Pt(2) O(3) C(27) 156.9(4) no
O(4) Pt(2) N(3) C(38) -159.1(4) no
O(4) Pt(2) N(3) C(40) 24.3(3) no
N(3) Pt(2) O(4) C(33) 169.4(4) no
O(4) Pt(2) N(4) C(39) 10.1(4) no
O(4) Pt(2) N(4) C(50) -159.2(4) no
N(4) Pt(2) O(4) C(33) -15.3(4) no
Pt(1) O(1) C(2) C(1) -15.6(8) no
Pt(1) O(1) C(2) C(3) 165.8(3) no
Pt(1) O(2) C(8) C(7) -21.0(8) no
Pt(1) O(2) C(8) C(9) 159.5(4) no
Pt(2) O(3) C(27) C(26) 20.9(8) no
Pt(2) O(3) C(27) C(28) -160.9(3) no
Pt(2) O(4) C(33) C(32) 11.4(8) no
Pt(2) O(4) C(33) C(34) -170.4(3) no
Pt(1) N(1) C(13) C(1) -1.3(8) no
Pt(1) N(1) C(15) C(16) -65.7(5) no
C(13) N(1) C(15) C(16) 108.6(6) no
C(15) N(1) C(13) C(1) -175.3(5) no
Pt(1) N(2) C(14) C(7) -2.8(9) no
Pt(1) N(2) C(25) C(24) -62.7(5) no
C(14) N(2) C(25) C(24) 106.8(6) no
C(25) N(2) C(14) C(7) -171.5(5) no
Pt(2) N(3) C(38) C(26) -2.1(8) no
Pt(2) N(3) C(40) C(41) 61.5(5) no
C(38) N(3) C(40) C(41) -115.4(5) no
C(40) N(3) C(38) C(26) 174.6(5) no
Pt(2) N(4) C(39) C(32) -0.9(9) no
Pt(2) N(4) C(50) C(49) 67.1(6) no
C(39) N(4) C(50) C(49) -103.0(6) no
C(50) N(4) C(39) C(32) 168.6(6) no
C(2) C(1) C(6) C(5) -1.1(9) no
C(6) C(1) C(2) O(1) -178.1(5) no
C(6) C(1) C(2) C(3) 0.5(8) no
C(2) C(1) C(13) N(1) 11.4(9) no
C(13) C(1) C(2) O(1) -1.9(9) no
C(13) C(1) C(2) C(3) 176.7(5) no
C(6) C(1) C(13) N(1) -172.3(5) no
C(13) C(1) C(6) C(5) -177.6(5) no
O(1) C(2) C(3) C(4) 178.7(5) no
C(1) C(2) C(3) C(4) -0.0(8) no
C(2) C(3) C(4) Cl(1) -178.0(5) no
C(2) C(3) C(4) C(5) 0.2(9) no
Cl(1) C(4) C(5) C(6) 177.4(4) no
C(3) C(4) C(5) C(6) -0.8(9) no
C(4) C(5) C(6) C(1) 1.3(9) no
C(8) C(7) C(12) C(11) -3.3(10) no
C(12) C(7) C(8) O(2) -178.0(6) no
C(12) C(7) C(8) C(9) 1.5(9) no
C(8) C(7) C(14) N(2) 16.1(10) no
C(14) C(7) C(8) O(2) -2.7(10) no
C(14) C(7) C(8) C(9) 176.8(5) no
C(12) C(7) C(14) N(2) -168.5(6) no
C(14) C(7) C(12) C(11) -178.9(6) no
O(2) C(8) C(9) C(10) -179.1(5) no
C(7) C(8) C(9) C(10) 1.4(9) no
C(8) C(9) C(10) Cl(2) 176.9(5) no
C(8) C(9) C(10) C(11) -2.8(10) no
Cl(2) C(10) C(11) C(12) -178.6(4) no
C(9) C(10) C(11) C(12) 1.1(10) no
C(10) C(11) C(12) C(7) 2.0(10) no
N(1) C(15) C(16) C(17) -66.4(6) no
C(15) C(16) C(17) C(18) 176.1(5) no
C(16) C(17) C(18) C(19) -66.3(8) no
C(17) C(18) C(19) C(20) -56.0(10) no
C(18) C(19) C(20) C(21) -168.9(7) no
C(19) C(20) C(21) C(22) -68.9(12) no
C(20) C(21) C(22) C(23) -44.6(12) no
C(21) C(22) C(23) C(24) -52.4(9) no
C(22) C(23) C(24) C(25) -169.2(6) no
C(23) C(24) C(25) N(2) -48.4(7) no
C(27) C(26) C(31) C(30) 1.2(9) no
C(31) C(26) C(27) O(3) 179.7(5) no
C(31) C(26) C(27) C(28) 1.6(8) no
C(27) C(26) C(38) N(3) -14.5(10) no
C(38) C(26) C(27) O(3) 4.0(10) no
C(38) C(26) C(27) C(28) -174.2(5) no
C(31) C(26) C(38) N(3) 169.7(6) no
C(38) C(26) C(31) C(30) 177.2(5) no
O(3) C(27) C(28) C(29) 177.8(5) no
C(26) C(27) C(28) C(29) -3.9(9) no
C(27) C(28) C(29) Cl(3) -175.6(5) no
C(27) C(28) C(29) C(30) 3.6(10) no
Cl(3) C(29) C(30) C(31) 178.4(4) no
C(28) C(29) C(30) C(31) -0.9(10) no
C(29) C(30) C(31) C(26) -1.5(9) no
C(33) C(32) C(37) C(36) 1.5(9) no
C(37) C(32) C(33) O(4) 177.5(5) no
C(37) C(32) C(33) C(34) -0.7(8) no
C(33) C(32) C(39) N(4) -8.4(10) no
C(39) C(32) C(33) O(4) 2.7(9) no
C(39) C(32) C(33) C(34) -175.5(5) no
C(37) C(32) C(39) N(4) 176.6(6) no
C(39) C(32) C(37) C(36) 176.7(5) no
O(4) C(33) C(34) C(35) -178.5(5) no
C(32) C(33) C(34) C(35) -0.2(8) no
C(33) C(34) C(35) Cl(4) -179.0(5) no
C(33) C(34) C(35) C(36) 0.3(9) no
Cl(4) C(35) C(36) C(37) 179.9(4) no
C(34) C(35) C(36) C(37) 0.6(9) no
C(35) C(36) C(37) C(32) -1.5(9) no
N(3) C(40) C(41) C(42) 62.9(6) no
C(40) C(41) C(42) C(43) 176.0(5) no
C(41) C(42) C(43) C(44) 65.2(9) no
C(42) C(43) C(44) C(45) 57.7(9) no
C(43) C(44) C(45) C(46) 179.7(6) no
C(44) C(45) C(46) C(47) 152.8(12) no
C(45) C(46) C(47) C(48) -62.2(17) no
C(46) C(47) C(48) C(49) 121.6(12) no
C(47) C(48) C(49) C(50) 164.2(8) no
C(48) C(49) C(50) N(4) 40.4(9) no
